data_4346656
loop_
_publ_author_name
'Nguyen, Phuong T. K.'
'Nguyen, Huong T. D.'
'Pham, Hung Q.'
'Kim, Jaheon'
'Cordova, Kyle E.'
'Furukawa, Hiroyasu'

_publ_section_title
;
 Synthesis and Selective CO2 Capture Properties of a Series of Hexatopic
 Linker-Based Metal-Organic Frameworks.
;
_journal_issue 20
_journal_name_full 'Inorganic chemistry'
_journal_page_first 10065
_journal_page_last 10072
_journal_paper_doi 10.1021/acs.inorgchem.5b01900
_journal_volume 54
_journal_year 2015
_chemical_formula_moiety '0.25(C252 H244 Cu12 N12 O68)'
_chemical_formula_sum 'C63 H61 Cu3 N3 O17'
_chemical_formula_weight 1322.76
_chemical_name_systematic CuCPB2
_space_group_crystal_system triclinic
_space_group_IT_number 2
_space_group_name_Hall '-P 1'
_space_group_name_H-M_alt 'P -1'
_atom_sites_solution_hydrogens mixed
_atom_sites_solution_primary direct
_audit_creation_date 2014-12-29
_audit_creation_method
;
Olex2 1.2
(compiled 2014.12.26 svn.r3119 for OlexSys, GUI svn.r4973)
;
_cell_angle_alpha 91.275(2)
_cell_angle_beta 92.433(2)
_cell_angle_gamma 106.100(2)
_cell_formula_units_Z 4
_cell_length_a 12.6325(4)
_cell_length_b 17.4726(6)
_cell_length_c 27.9667(9)
_cell_measurement_reflns_used 9687
_cell_measurement_temperature 100
_cell_measurement_theta_max 50.924
_cell_measurement_theta_min 2.634
_cell_volume 5921.7(3)
_computing_cell_refinement 'SAINT v8.34A (Bruker, 2013)'
_computing_data_collection 'APEX 2'
_computing_data_reduction 'SAINT v8.34A (Bruker, 2013)'
_computing_molecular_graphics 'Olex2 (Dolomanov et al., 2009)'
_computing_publication_material 'Olex2 (Dolomanov et al., 2009)'
_computing_structure_refinement 'ShelXL (Sheldrick, 2008)'
_computing_structure_solution 'ShelXS (Sheldrick, 2008)'
_diffrn_ambient_temperature 100
_diffrn_measured_fraction_theta_full 0.585
_diffrn_measured_fraction_theta_max 0.986
_diffrn_measurement_device_type 'Bruker D8 Venture'
_diffrn_measurement_method 'phi and omega scans'
_diffrn_radiation_type CuK\a
_diffrn_radiation_wavelength 1.54178
_diffrn_reflns_av_R_equivalents 0.0727
_diffrn_reflns_av_unetI/netI 0.0600
_diffrn_reflns_Laue_measured_fraction_full 0.585
_diffrn_reflns_Laue_measured_fraction_max 0.986
_diffrn_reflns_limit_h_max 12
_diffrn_reflns_limit_h_min -12
_diffrn_reflns_limit_k_max 17
_diffrn_reflns_limit_k_min -17
_diffrn_reflns_limit_l_max 28
_diffrn_reflns_limit_l_min -28
_diffrn_reflns_number 125355
_diffrn_reflns_point_group_measured_fraction_full 0.585
_diffrn_reflns_point_group_measured_fraction_max 0.986
_diffrn_reflns_theta_full 67.679
_diffrn_reflns_theta_max 50.969
_diffrn_reflns_theta_min 2.634
_diffrn_source 'fine-focus sealed tube'
_exptl_absorpt_coefficient_mu 1.878
_exptl_absorpt_correction_T_max 1
_exptl_absorpt_correction_T_min 0.858942
_exptl_absorpt_correction_type multi-scan
_exptl_absorpt_process_details
;
SADABS v.2.03 (Bruker,200?) was used for absorption correction.
R(int) was 0.0816 before and 0.0676 after correction.
The Ratio of minimum to maximum transmission is 0.8589.
The \l/2 correction factor is 0.0015.
;
_exptl_crystal_colour 'clear light blue'
_exptl_crystal_colour_lustre clear
_exptl_crystal_colour_modifier light
_exptl_crystal_colour_primary blue
_exptl_crystal_density_diffrn 1.484
_exptl_crystal_description hexagonal
_exptl_crystal_F_000 2732
_exptl_crystal_preparation 'solvothermal reaction in DEF/water'
_exptl_crystal_recrystallization_method 'solvothermal reaction'
_exptl_crystal_size_max 0.135
_exptl_crystal_size_mid 0.116
_exptl_crystal_size_min 0.059
_refine_diff_density_max 1.674
_refine_diff_density_min -1.122
_refine_diff_density_rms 0.136
_refine_ls_extinction_method none
_refine_ls_goodness_of_fit_ref 1.148
_refine_ls_hydrogen_treatment mixed
_refine_ls_matrix_type full
_refine_ls_number_parameters 1573
_refine_ls_number_reflns 12536
_refine_ls_number_restraints 393
_refine_ls_restrained_S_all 1.131
_refine_ls_R_factor_all 0.1312
_refine_ls_R_factor_gt 0.1072
_refine_ls_shift/su_max 0.002
_refine_ls_shift/su_mean 0.000
_refine_ls_structure_factor_coef Fsqd
_refine_ls_weighting_details 'w=1/[\s^2^(Fo^2^)+(0.0136P)^2^+152.7034P] where P=(Fo^2^+2Fc^2^)/3'
_refine_ls_weighting_scheme calc
_refine_ls_wR_factor_gt 0.2100
_refine_ls_wR_factor_ref 0.2201
_reflns_Friedel_coverage 0.000
_reflns_number_gt 10232
_reflns_number_total 12536
_reflns_threshold_expression 'I > 2\s(I)'
_cod_data_source_file ic5b01900_si_005.cif
_cod_data_source_block cucpb2
_cod_database_code 4346656
_shelxl_version_number 2013-4
_shelx_space_group_comment
;
The symmetry employed for this shelxl refinement is uniquely defined
by the following loop, which should always be used as a source of
symmetry information in preference to the above space-group names.
They are only intended as comments.
;
_shelx_estimated_absorpt_t_max 0.897
_shelx_estimated_absorpt_t_min 0.786
_olex2_refinement_description
;
1. Fixed Uiso
 At 1.2 times of:
  All C(H) groups, All C(H,H) groups, All C(H,H,H) groups, All O(H,H) groups
2. Restrained distances
 O1W-H1WA = O1W-H1WB = O2W-H2WA = O2W-H2WB
 0.85 with sigma of 0.001
 O3W-H3WA = O3W-H3WB = O4W-H4WA = O4W-H4WB
 0.85 with sigma of 0.001
 H1WA-H1WB = H2WA-H2WB = H3WA-H3WB = H4WA-H4WB
 1.36 with sigma of 0.003
 Cu1-H1WA = Cu1-H1WB
 2.6 with sigma of 0.001
 Cu2-H2WA = Cu2-H2WB
 2.4 with sigma of 0.001
 Cu5-H3WA = Cu5-H3WB
 2.4 with sigma of 0.001
 Cu6-H4WA = Cu6-H4WB
 2.4 with sigma of 0.001
 N6S-C27S
 1.45 with sigma of 0.002
3. Uiso/Uaniso restraints and constraints
C21S \\sim N5S: within 1.7A with sigma of 0.002 and sigma for terminal atoms of
0.004
C32 \\sim C33: within 1.7A with sigma of 0.002 and sigma for terminal atoms of
0.004
C57 \\sim C59: within 1.7A with sigma of 0.002 and sigma for terminal atoms of
0.004
C63 \\sim C64: within 1.7A with sigma of 0.002 and sigma for terminal atoms of
0.004
C9S \\sim C10S: within 1.7A with sigma of 0.002 and sigma for terminal atoms of
0.004
C24S \\sim C25S: within 1.7A with sigma of 0.002 and sigma for terminal atoms
of 0.004
Uanis(O7) \\sim Ueq, Uanis(O8) \\sim Ueq, Uanis(O18) \\sim Ueq, Uanis(O21)
\\sim Ueq, Uanis(O1W) \\sim Ueq: with sigma of 0.002 and sigma for terminal
atoms of 0.004
Uanis(O1S) \\sim Ueq, Uanis(N1S) \\sim Ueq, Uanis(N4S) \\sim Ueq, Uanis(N5S)
\\sim Ueq, Uanis(N6S) \\sim Ueq, Uanis(C4S) \\sim Ueq, Uanis(C10S) \\sim Ueq,
Uanis(C23S) \\sim Ueq: with sigma of 0.002 and sigma for terminal atoms of 0.004
Uanis(C3) \\sim Ueq, Uanis(C7) \\sim Ueq, Uanis(C11) \\sim Ueq, Uanis(C13)
\\sim Ueq, Uanis(C17) \\sim Ueq, Uanis(C18) \\sim Ueq, Uanis(C19) \\sim Ueq,
Uanis(C20) \\sim Ueq, Uanis(C24) \\sim Ueq, Uanis(C25) \\sim Ueq, Uanis(C29)
\\sim Ueq: with sigma of 0.002 and sigma for terminal atoms of 0.004
Uanis(C31) \\sim Ueq, Uanis(C34) \\sim Ueq, Uanis(C36) \\sim Ueq, Uanis(C41)
\\sim Ueq, Uanis(C43) \\sim Ueq, Uanis(C46) \\sim Ueq, Uanis(C47) \\sim Ueq,
Uanis(C49) \\sim Ueq, Uanis(C51) \\sim Ueq, Uanis(C52) \\sim Ueq, Uanis(C53)
\\sim Ueq, Uanis(C54) \\sim Ueq, Uanis(C55) \\sim Ueq, Uanis(C59) \\sim Ueq:
with sigma of 0.002 and sigma for terminal atoms of 0.004
Uanis(C61) \\sim Ueq, Uanis(C65) \\sim Ueq, Uanis(C69) \\sim Ueq, Uanis(C70)
\\sim Ueq, Uanis(C72) \\sim Ueq, Uanis(C76) \\sim Ueq, Uanis(C79) \\sim Ueq:
with sigma of 0.002 and sigma for terminal atoms of 0.004
Uanis(C80) \\sim Ueq, Uanis(C83) \\sim Ueq, Uanis(C84) \\sim Ueq, Uanis(C85)
\\sim Ueq, Uanis(C88) \\sim Ueq, Uanis(C90) \\sim Ueq, Uanis(C92) \\sim Ueq,
Uanis(C95) \\sim Ueq, Uanis(C96) \\sim Ueq: with sigma of 0.002 and sigma for
terminal atoms of 0.004
Uanis(C6) \\sim Ueq, Uanis(C12) \\sim Ueq, Uanis(C56) \\sim Ueq: with sigma of
0.002 and sigma for terminal atoms of 0.004
4.a Secondary CH2 refined with riding coordinates:
 C2S(H2SA,H2SB), C4S(H4SA,H4SB), C7S(H7SA,H7SB), C9S(H9SA,H9SB), C12S(H12A,
 H12B), C14S(H14A,H14B), C17S(H17A,H17B), C19S(H19A,H19B), C22S(H22A,H22B),
 C24S(H24A,H24B), C27S(H27A,H27B), C29S(H29A,H29B)
4.b Me refined with riding coordinates:
 C3S(H3SA,H3SB,H3SC), C5S(H5SA,H5SB,H5SC), C8S(H8SA,H8SB,H8SC), C10S(H10A,H10B,
 H10C), C13S(H13A,H13B,H13C), C15S(H15A,H15B,H15C), C18S(H18A,H18B,H18C),
 C20S(H20A,H20B,H20C), C23S(H23A,H23B,H23C), C25S(H25A,H25B,H25C), C28S(H28A,
 H28B,H28C), C30S(H30A,H30B,H30C)
4.c Aromatic/amide H refined with riding coordinates:
 C8(H8), C9(H9), C11(H11), C12(H12), C14(H14), C15(H15), C17(H17), C18(H18),
 C20(H20), C21(H21), C23(H23), C24(H24), C26(H26), C27(H27), C29(H29), C30(H30),
  C32(H32), C33(H33), C35(H35), C36(H36), C38(H38), C39(H39), C41(H41),
 C42(H42), C56(H56), C57(H57), C59(H59), C60(H60), C62(H62), C63(H63), C65(H65),
  C66(H66), C68(H68), C69(H69), C71(H71), C72(H72), C74(H74), C75(H75),
 C77(H77), C78(H78), C80(H80), C81(H81), C83(H83), C84(H84), C86(H86), C87(H87),
  C89(H89), C90(H90), C1S(H1S), C6S(H6S), C11S(H11S), C16S(H16S), C21S(H21S),
 C26S(H26S)
;
_olex2_exptl_crystal_mounting_method cryoloop
_olex2_submission_original_sample_id CuCPB2
_olex2_submission_special_instructions 'No special instructions were received'

loop_
_space_group_symop_operation_xyz
'x, y, z'
'-x, -y, -z'

loop_
_atom_site_label
_atom_site_type_symbol
_atom_site_fract_x
_atom_site_fract_y
_atom_site_fract_z
_atom_site_U_iso_or_equiv
_atom_site_adp_type
_atom_site_occupancy
_atom_site_site_symmetry_order
_atom_site_calc_flag
_atom_site_refinement_flags_posn
_atom_site_refinement_flags_adp
Cu1 Cu 0.03172(13) 0.51414(9) 0.14937(6) 0.0112(4) Uani 1 1 d D .
Cu2 Cu -0.54645(15) 0.00642(10) -0.31719(6) 0.0204(5) Uani 1 1 d D .
Cu3 Cu -0.68059(13) -0.48900(9) -0.17528(6) 0.0097(4) Uani 1 1 d . .
Cu4 Cu -0.10433(16) -0.00279(11) 0.35435(7) 0.0269(5) Uani 1 1 d . .
Cu5 Cu 0.57391(13) 0.49965(9) 0.81609(6) 0.0114(4) Uani 1 1 d D .
Cu6 Cu 0.68426(14) 0.99859(10) 0.66641(6) 0.0158(5) Uani 1 1 d D .
O1 O -0.0284(6) 0.3980(5) 0.1450(3) 0.0142(19) Uani 1 1 d . .
O2 O 0.1278(7) 0.3852(5) 0.1167(3) 0.026(2) Uani 1 1 d . .
O3 O -0.2343(7) 0.3845(5) -0.1092(3) 0.024(2) Uani 1 1 d . .
O4 O -0.0857(7) 0.3689(4) -0.1434(3) 0.019(2) Uani 1 1 d . .
O5 O -0.4925(8) -0.0246(5) -0.2554(3) 0.024(2) Uani 1 1 d . .
O6 O -0.3313(7) -0.0481(4) -0.2701(3) 0.017(2) Uani 1 1 d . .
O7 O -0.6461(6) -0.4067(4) -0.1229(2) 0.0103(18) Uani 1 1 d . U
O8 O -0.4840(6) -0.4077(5) -0.1485(3) 0.018(2) Uani 1 1 d . U
O9 O -0.4862(6) -0.4010(4) 0.1575(3) 0.0112(18) Uani 1 1 d . .
O10 O -0.3312(6) -0.4261(4) 0.1338(2) 0.0099(18) Uani 1 1 d . .
O11 O -0.1244(6) -0.0290(5) 0.2864(3) 0.017(2) Uani 1 1 d . .
O12 O 0.0488(9) 0.0112(7) 0.2612(3) 0.053(3) Uani 1 1 d . .
O13 O -0.1582(8) 0.1633(5) 0.3435(3) 0.024(2) Uani 1 1 d . .
O14 O -0.0197(7) 0.1072(5) 0.3487(3) 0.023(2) Uani 1 1 d . .
O15 O -0.0071(7) 0.0981(5) 0.6038(3) 0.038(3) Uani 1 1 d . .
O16 O 0.1667(7) 0.1141(5) 0.6309(3) 0.028(2) Uani 1 1 d . .
O17 O 0.3168(6) 0.4433(4) 0.7664(3) 0.0120(19) Uani 1 1 d . .
O18 O 0.4975(7) 0.4836(4) 0.7524(3) 0.0146(19) Uani 1 1 d . U
O19 O 0.4379(7) 0.9062(5) 0.6479(3) 0.024(2) Uani 1 1 d . .
O20 O 0.6061(7) 0.9003(5) 0.6335(3) 0.021(2) Uani 1 1 d . .
O21 O 0.3270(6) 0.9359(5) 0.3889(3) 0.019(2) Uani 1 1 d . U
O22 O 0.4905(7) 0.9198(5) 0.3689(3) 0.029(2) Uani 1 1 d . .
O23 O -0.0375(7) 0.5585(5) 0.2502(3) 0.027(2) Uani 1 1 d . .
O24 O 0.0913(6) 0.5133(4) 0.2158(3) 0.0123(19) Uani 1 1 d . .
C1 C -0.2009(9) 0.0538(7) 0.0324(4) 0.012(3) Uani 1 1 d . .
C2 C -0.2337(9) 0.0500(7) -0.0164(4) 0.010(3) Uani 1 1 d . .
C3 C -0.2886(9) -0.0211(7) -0.0393(4) 0.009(3) Uani 1 1 d . U
C4 C -0.3162(9) -0.0917(6) -0.0138(4) 0.011(3) Uani 1 1 d . .
C5 C -0.2838(9) -0.0902(7) 0.0354(4) 0.009(3) Uani 1 1 d . .
C6 C -0.2229(9) -0.0175(7) 0.0578(4) 0.008(3) Uani 1 1 d . U
C7 C -0.1407(9) 0.1315(7) 0.0563(4) 0.009(3) Uani 1 1 d . U
C8 C -0.1965(10) 0.1745(7) 0.0818(4) 0.021(3) Uani 1 1 d . .
H8 H -0.2737 0.1532 0.0847 0.026 Uiso 1 1 calc R .
C9 C -0.1434(10) 0.2479(7) 0.1032(4) 0.014(3) Uani 1 1 d . .
H9 H -0.1852 0.2771 0.1193 0.017 Uiso 1 1 calc R .
C10 C -0.0321(9) 0.2791(6) 0.1018(4) 0.009(3) Uani 1 1 d . .
C11 C 0.0254(11) 0.2363(7) 0.0767(4) 0.024(3) Uani 1 1 d . U
H11 H 0.1030 0.2569 0.0749 0.029 Uiso 1 1 calc R .
C12 C -0.0282(11) 0.1634(8) 0.0541(5) 0.028(3) Uani 1 1 d . U
H12 H 0.0131 0.1351 0.0368 0.033 Uiso 1 1 calc R .
C13 C -0.2123(9) 0.1268(6) -0.0432(4) 0.008(3) Uani 1 1 d . U
C14 C -0.2853(10) 0.1731(8) -0.0391(4) 0.025(3) Uani 1 1 d . .
H14 H -0.3464 0.1562 -0.0194 0.030 Uiso 1 1 calc R .
C15 C -0.2703(10) 0.2436(7) -0.0634(4) 0.021(3) Uani 1 1 d . .
H15 H -0.3207 0.2746 -0.0601 0.025 Uiso 1 1 calc R .
C16 C -0.1816(10) 0.2687(7) -0.0925(4) 0.013(3) Uani 1 1 d . .
C17 C -0.1069(11) 0.2243(7) -0.0957(5) 0.024(3) Uani 1 1 d . U
H17 H -0.0436 0.2424 -0.1140 0.029 Uiso 1 1 calc R .
C18 C -0.1253(10) 0.1517(7) -0.0715(4) 0.022(3) Uani 1 1 d . U
H18 H -0.0760 0.1198 -0.0751 0.027 Uiso 1 1 calc R .
C19 C -0.3204(9) -0.0258(7) -0.0922(4) 0.010(3) Uani 1 1 d . U
C20 C -0.4105(10) -0.0039(7) -0.1093(5) 0.024(3) Uani 1 1 d . U
H20 H -0.4536 0.0159 -0.0876 0.029 Uiso 1 1 calc R .
C21 C -0.4399(10) -0.0103(8) -0.1587(4) 0.024(3) Uani 1 1 d . .
H21 H -0.5036 0.0037 -0.1703 0.029 Uiso 1 1 calc R .
C22 C -0.3770(9) -0.0365(7) -0.1897(4) 0.009(3) Uani 1 1 d . .
C23 C -0.2887(11) -0.0588(8) -0.1733(4) 0.024(3) Uani 1 1 d . .
H23 H -0.2455 -0.0777 -0.1952 0.029 Uiso 1 1 calc R .
C24 C -0.2601(11) -0.0541(7) -0.1237(4) 0.023(3) Uani 1 1 d . U
H24 H -0.1985 -0.0708 -0.1123 0.028 Uiso 1 1 calc R .
C25 C -0.3762(9) -0.1695(7) -0.0386(4) 0.009(3) Uani 1 1 d . U
C26 C -0.4865(9) -0.1843(7) -0.0534(4) 0.011(3) Uani 1 1 d . .
H26 H -0.5243 -0.1457 -0.0466 0.013 Uiso 1 1 calc R .
C27 C -0.5424(10) -0.2545(7) -0.0780(4) 0.014(3) Uani 1 1 d . .
H27 H -0.6190 -0.2654 -0.0861 0.017 Uiso 1 1 calc R .
C28 C -0.4862(9) -0.3084(6) -0.0905(4) 0.010(3) Uani 1 1 d . .
C29 C -0.3771(10) -0.2945(7) -0.0760(4) 0.015(3) Uani 1 1 d . U
H29 H -0.3383 -0.3320 -0.0842 0.017 Uiso 1 1 calc R .
C30 C -0.3232(10) -0.2255(7) -0.0492(4) 0.013(3) Uani 1 1 d . .
H30 H -0.2486 -0.2172 -0.0383 0.016 Uiso 1 1 calc R .
C31 C -0.3122(9) -0.1653(6) 0.0622(4) 0.008(3) Uani 1 1 d . U
C32 C -0.4192(10) -0.1996(7) 0.0726(4) 0.019(2) Uani 1 1 d . U
H32 H -0.4748 -0.1754 0.0626 0.022 Uiso 1 1 calc R .
C33 C -0.4474(10) -0.2696(7) 0.0976(4) 0.019(2) Uani 1 1 d . U
H33 H -0.5218 -0.2921 0.1054 0.022 Uiso 1 1 calc R .
C34 C -0.3673(9) -0.3071(6) 0.1113(4) 0.007(3) Uani 1 1 d . U
C35 C -0.2608(10) -0.2719(7) 0.1008(4) 0.014(3) Uani 1 1 d . .
H35 H -0.2050 -0.2962 0.1104 0.017 Uiso 1 1 calc R .
C36 C -0.2323(10) -0.2016(7) 0.0767(4) 0.015(3) Uani 1 1 d . U
H36 H -0.1574 -0.1779 0.0701 0.018 Uiso 1 1 calc R .
C37 C -0.1829(10) -0.0163(7) 0.1091(4) 0.015(3) Uani 1 1 d . .
C38 C -0.2513(11) -0.0295(8) 0.1448(4) 0.023(3) Uani 1 1 d . .
H38 H -0.3282 -0.0392 0.1379 0.027 Uiso 1 1 calc R .
C39 C -0.2105(11) -0.0294(7) 0.1938(5) 0.025(3) Uani 1 1 d . .
H39 H -0.2597 -0.0389 0.2192 0.030 Uiso 1 1 calc R .
C40 C -0.1015(11) -0.0154(8) 0.2026(4) 0.020(3) Uani 1 1 d . .
C41 C -0.0286(12) 0.0009(8) 0.1659(5) 0.034(4) Uani 1 1 d . U
H41 H 0.0487 0.0138 0.1730 0.040 Uiso 1 1 calc R .
C42 C -0.0698(12) -0.0021(9) 0.1190(5) 0.035(4) Uani 1 1 d . .
H42 H -0.0209 0.0055 0.0935 0.043 Uiso 1 1 calc R .
C43 C 0.0283(10) 0.3606(7) 0.1236(4) 0.008(3) Uani 1 1 d . U
C44 C -0.1672(10) 0.3477(7) -0.1168(4) 0.012(3) Uani 1 1 d . .
C45 C -0.4045(12) -0.0366(7) -0.2439(5) 0.016(3) Uani 1 1 d . .
C46 C -0.5438(9) -0.3815(6) -0.1227(4) 0.007(3) Uani 1 1 d . U
C47 C -0.3982(9) -0.3853(6) 0.1367(4) 0.003(3) Uani 1 1 d . U
C48 C -0.0527(12) -0.0089(8) 0.2535(5) 0.029(4) Uani 1 1 d . .
C49 C 0.2056(9) 0.4442(7) 0.4636(4) 0.012(3) Uani 1 1 d . U
C50 C 0.2366(9) 0.4356(6) 0.5117(4) 0.008(3) Uani 1 1 d . .
C51 C 0.2933(9) 0.5025(7) 0.5391(4) 0.010(3) Uani 1 1 d . U
C52 C 0.3194(9) 0.5785(7) 0.5196(4) 0.010(3) Uani 1 1 d . U
C53 C 0.2875(9) 0.5870(7) 0.4714(4) 0.009(3) Uani 1 1 d . U
C54 C 0.2327(9) 0.5194(7) 0.4433(4) 0.010(3) Uani 1 1 d . U
C55 C 0.1392(9) 0.3712(7) 0.4338(4) 0.011(3) Uani 1 1 d . U
C56 C 0.0355(9) 0.3695(7) 0.4149(4) 0.011(3) Uani 1 1 d . U
H56 H 0.0074 0.4140 0.4197 0.013 Uiso 1 1 calc R .
C57 C -0.0276(10) 0.3021(7) 0.3889(4) 0.018(3) Uani 1 1 d . U
H57 H -0.0985 0.3013 0.3757 0.021 Uiso 1 1 calc R .
C58 C 0.0113(10) 0.2371(7) 0.3819(4) 0.013(3) Uani 1 1 d . .
C59 C 0.1136(10) 0.2379(7) 0.4012(4) 0.018(3) Uani 1 1 d . U
H59 H 0.1407 0.1928 0.3970 0.021 Uiso 1 1 calc R .
C60 C 0.1775(10) 0.3059(7) 0.4271(4) 0.019(3) Uani 1 1 d . .
H60 H 0.2484 0.3066 0.4403 0.023 Uiso 1 1 calc R .
C61 C 0.2006(9) 0.3564(7) 0.5347(4) 0.011(3) Uani 1 1 d . U
C62 C 0.0898(10) 0.3200(7) 0.5392(4) 0.016(3) Uani 1 1 d . .
H62 H 0.0364 0.3439 0.5262 0.020 Uiso 1 1 calc R .
C63 C 0.0562(10) 0.2493(7) 0.5625(4) 0.019(2) Uani 1 1 d . U
H63 H -0.0204 0.2248 0.5653 0.022 Uiso 1 1 calc R .
C64 C 0.1315(10) 0.2136(7) 0.5819(4) 0.018(2) Uani 1 1 d . U
C65 C 0.2411(10) 0.2483(7) 0.5765(4) 0.013(3) Uani 1 1 d . U
H65 H 0.2940 0.2239 0.5894 0.016 Uiso 1 1 calc R .
C66 C 0.2764(10) 0.3192(7) 0.5523(4) 0.014(3) Uani 1 1 d . .
H66 H 0.3528 0.3419 0.5480 0.016 Uiso 1 1 calc R .
C67 C 0.3220(10) 0.4949(6) 0.5914(4) 0.011(3) Uani 1 1 d . .
C68 C 0.2409(10) 0.4812(7) 0.6248(4) 0.016(3) Uani 1 1 d . .
H68 H 0.1676 0.4795 0.6145 0.019 Uiso 1 1 calc R .
C69 C 0.2632(10) 0.4699(7) 0.6722(4) 0.015(3) Uani 1 1 d . U
H69 H 0.2060 0.4605 0.6942 0.018 Uiso 1 1 calc R .
C70 C 0.3697(9) 0.4724(6) 0.6876(4) 0.008(3) Uani 1 1 d . U
C71 C 0.4529(10) 0.4863(7) 0.6551(4) 0.013(3) Uani 1 1 d . .
H71 H 0.5262 0.4886 0.6657 0.016 Uiso 1 1 calc R .
C72 C 0.4284(10) 0.4968(7) 0.6072(4) 0.015(3) Uani 1 1 d . U
H72 H 0.4851 0.5055 0.5850 0.018 Uiso 1 1 calc R .
C73 C 0.3693(10) 0.6520(7) 0.5505(4) 0.011(3) Uani 1 1 d . .
C74 C 0.3025(10) 0.6896(7) 0.5735(4) 0.017(3) Uani 1 1 d . .
H74 H 0.2251 0.6654 0.5721 0.020 Uiso 1 1 calc R .
C75 C 0.3441(10) 0.7612(7) 0.5984(4) 0.014(3) Uani 1 1 d . .
H75 H 0.2952 0.7874 0.6120 0.017 Uiso 1 1 calc R .
C76 C 0.4551(9) 0.7946(7) 0.6037(4) 0.010(3) Uani 1 1 d . U
C77 C 0.5251(11) 0.7566(8) 0.5826(5) 0.032(4) Uani 1 1 d . .
H77 H 0.6029 0.7786 0.5862 0.038 Uiso 1 1 calc R .
C78 C 0.4805(10) 0.6860(7) 0.5560(5) 0.024(3) Uani 1 1 d . .
H78 H 0.5287 0.6606 0.5412 0.029 Uiso 1 1 calc R .
C79 C 0.3162(9) 0.6680(7) 0.4505(4) 0.010(3) Uani 1 1 d . U
C80 C 0.2546(10) 0.7203(7) 0.4595(4) 0.013(3) Uani 1 1 d . U
H80 H 0.1934 0.7050 0.4792 0.016 Uiso 1 1 calc R .
C81 C 0.2810(10) 0.7946(7) 0.4401(4) 0.017(3) Uani 1 1 d . .
H81 H 0.2371 0.8297 0.4461 0.020 Uiso 1 1 calc R .
C82 C 0.3714(10) 0.8189(7) 0.4117(4) 0.013(3) Uani 1 1 d . .
C83 C 0.4326(10) 0.7666(7) 0.4033(4) 0.021(3) Uani 1 1 d . U
H83 H 0.4957 0.7828 0.3847 0.025 Uiso 1 1 calc R .
C84 C 0.4044(10) 0.6912(7) 0.4213(4) 0.016(3) Uani 1 1 d . U
H84 H 0.4457 0.6550 0.4136 0.019 Uiso 1 1 calc R .
C85 C 0.1931(9) 0.5276(7) 0.3926(4) 0.011(3) Uani 1 1 d . U
C86 C 0.1070(10) 0.5617(7) 0.3851(4) 0.015(3) Uani 1 1 d . .
H86 H 0.0792 0.5841 0.4114 0.018 Uiso 1 1 calc R .
C87 C 0.0615(10) 0.5630(7) 0.3393(4) 0.017(3) Uani 1 1 d . .
H87 H 0.0014 0.5852 0.3345 0.020 Uiso 1 1 calc R .
C88 C 0.1024(9) 0.5325(7) 0.3005(4) 0.009(3) Uani 1 1 d . U
C89 C 0.1894(9) 0.5002(7) 0.3073(4) 0.015(3) Uani 1 1 d . .
H89 H 0.2194 0.4800 0.2808 0.018 Uiso 1 1 calc R .
C90 C 0.2326(9) 0.4976(7) 0.3535(4) 0.011(3) Uani 1 1 d . U
H90 H 0.2917 0.4743 0.3582 0.014 Uiso 1 1 calc R .
C91 C -0.0620(12) 0.1626(7) 0.3555(4) 0.019(3) Uani 1 1 d . .
C92 C 0.0917(11) 0.1349(7) 0.6080(4) 0.018(3) Uani 1 1 d . U
C93 C 0.3962(10) 0.4656(7) 0.7403(4) 0.013(3) Uani 1 1 d . .
C94 C 0.5033(11) 0.8740(7) 0.6305(4) 0.015(3) Uani 1 1 d . .
C95 C 0.3970(11) 0.8977(7) 0.3884(4) 0.020(3) Uani 1 1 d . U
C96 C 0.0471(10) 0.5362(7) 0.2514(4) 0.011(3) Uani 1 1 d . U
O1S O -0.0242(7) 0.5161(5) 0.0812(3) 0.018(2) Uani 1 1 d . U
O2S O -0.5612(9) 0.1023(6) -0.2819(3) 0.040(3) Uani 1 1 d . .
O3S O -0.6864(7) -0.4059(5) -0.2199(3) 0.018(2) Uani 1 1 d . .
O4S O -0.1342(9) 0.0246(6) 0.4202(3) 0.039(3) Uani 1 1 d . .
O5S O 0.6886(7) 0.5836(5) 0.7885(3) 0.026(2) Uani 1 1 d . .
O6S O 0.7397(8) 1.1025(5) 0.7016(3) 0.032(2) Uani 1 1 d . .
N1S N -0.1656(8) 0.4882(6) 0.0261(3) 0.018(3) Uani 1 1 d . U
N2S N -0.4942(10) 0.2251(8) -0.2496(7) 0.075(6) Uani 1 1 d . .
N3S N -0.7488(8) -0.3017(6) -0.2417(4) 0.021(3) Uani 1 1 d . .
N4S N -0.2578(9) 0.0028(7) 0.4769(4) 0.034(3) Uani 1 1 d . U
N5S N 0.7520(12) 0.6878(9) 0.7417(5) 0.063(3) Uani 1 1 d . U
N6S N 0.8843(10) 1.1894(7) 0.7406(4) 0.044(3) Uani 1 1 d D U
C1S C -0.1172(10) 0.4742(7) 0.0666(4) 0.015(3) Uani 1 1 d . .
H1S H -0.1545 0.4308 0.0850 0.018 Uiso 1 1 calc R .
C2S C -0.1115(12) 0.5584(8) -0.0009(5) 0.033(4) Uani 1 1 d . .
H2SA H -0.1434 0.5516 -0.0342 0.040 Uiso 1 1 calc R .
H2SB H -0.0319 0.5623 -0.0021 0.040 Uiso 1 1 calc R .
C3S C -0.1247(14) 0.6352(9) 0.0214(6) 0.054(5) Uani 1 1 d . .
H3SA H -0.0874 0.6804 0.0024 0.065 Uiso 1 1 calc R .
H3SB H -0.0920 0.6427 0.0542 0.065 Uiso 1 1 calc R .
H3SC H -0.2033 0.6321 0.0221 0.065 Uiso 1 1 calc R .
C4S C -0.2715(11) 0.4365(8) 0.0082(5) 0.033(4) Uani 1 1 d . U
H4SA H -0.2930 0.3904 0.0292 0.039 Uiso 1 1 calc R .
H4SB H -0.2632 0.4157 -0.0242 0.039 Uiso 1 1 calc R .
C5S C -0.3626(12) 0.4764(10) 0.0056(5) 0.045(4) Uani 1 1 d . .
H5SA H -0.4311 0.4381 -0.0068 0.055 Uiso 1 1 calc R .
H5SB H -0.3430 0.5214 -0.0157 0.055 Uiso 1 1 calc R .
H5SC H -0.3733 0.4958 0.0377 0.055 Uiso 1 1 calc R .
C6S C -0.4890(16) 0.1549(11) -0.2680(7) 0.068(6) Uani 1 1 d . .
H6S H -0.4173 0.1478 -0.2697 0.082 Uiso 1 1 calc R .
C7S C -0.5964(13) 0.2416(9) -0.2479(6) 0.045(4) Uani 1 1 d . .
H7SA H -0.5904 0.2857 -0.2242 0.054 Uiso 1 1 calc R .
H7SB H -0.6520 0.1940 -0.2371 0.054 Uiso 1 1 calc R .
C8S C -0.6346(19) 0.2642(11) -0.2960(6) 0.082(7) Uani 1 1 d . .
H8SA H -0.7061 0.2753 -0.2934 0.099 Uiso 1 1 calc R .
H8SB H -0.6421 0.2202 -0.3194 0.099 Uiso 1 1 calc R .
H8SC H -0.5804 0.3119 -0.3065 0.099 Uiso 1 1 calc R .
C9S C -0.3932(19) 0.2766(14) -0.2160(9) 0.102(6) Uani 1 1 d . U
H9SA H -0.4185 0.2947 -0.1859 0.122 Uiso 1 1 calc R .
H9SB H -0.3394 0.2463 -0.2084 0.122 Uiso 1 1 calc R .
C10S C -0.3491(19) 0.3396(14) -0.2446(8) 0.102(6) Uani 1 1 d . U
H10A H -0.2847 0.3762 -0.2277 0.122 Uiso 1 1 calc R .
H10B H -0.4046 0.3678 -0.2519 0.122 Uiso 1 1 calc R .
H10C H -0.3267 0.3196 -0.2744 0.122 Uiso 1 1 calc R .
C11S C -0.7531(11) -0.3657(8) -0.2166(4) 0.017(3) Uani 1 1 d . .
H11S H -0.8102 -0.3818 -0.1948 0.020 Uiso 1 1 calc R .
C12S C -0.6624(14) -0.2781(9) -0.2759(6) 0.050(5) Uani 1 1 d . .
H12A H -0.6820 -0.2409 -0.2985 0.060 Uiso 1 1 calc R .
H12B H -0.6579 -0.3258 -0.2945 0.060 Uiso 1 1 calc R .
C13S C -0.5535(15) -0.2392(11) -0.2518(8) 0.082(7) Uani 1 1 d . .
H13A H -0.4980 -0.2243 -0.2759 0.099 Uiso 1 1 calc R .
H13B H -0.5332 -0.2761 -0.2298 0.099 Uiso 1 1 calc R .
H13C H -0.5572 -0.1912 -0.2339 0.099 Uiso 1 1 calc R .
C14S C -0.8315(12) -0.2589(8) -0.2382(5) 0.037(4) Uani 1 1 d . .
H14A H -0.8861 -0.2847 -0.2150 0.045 Uiso 1 1 calc R .
H14B H -0.8708 -0.2606 -0.2698 0.045 Uiso 1 1 calc R .
C15S C -0.7760(16) -0.1711(9) -0.2218(6) 0.064(5) Uani 1 1 d . .
H15A H -0.8324 -0.1426 -0.2194 0.077 Uiso 1 1 calc R .
H15B H -0.7228 -0.1456 -0.2451 0.077 Uiso 1 1 calc R .
H15C H -0.7377 -0.1696 -0.1904 0.077 Uiso 1 1 calc R .
C16S C -0.2333(14) 0.0055(8) 0.4317(5) 0.034(4) Uani 1 1 d . .
H16S H -0.2909 -0.0071 0.4074 0.040 Uiso 1 1 calc R .
C17S C -0.1747(12) 0.0134(9) 0.5160(5) 0.037(4) Uani 1 1 d . .
H17A H -0.2064 0.0254 0.5461 0.044 Uiso 1 1 calc R .
H17B H -0.1117 0.0598 0.5097 0.044 Uiso 1 1 calc R .
C18S C -0.1333(13) -0.0589(9) 0.5223(5) 0.044(4) Uani 1 1 d . .
H18A H -0.0772 -0.0485 0.5488 0.053 Uiso 1 1 calc R .
H18B H -0.1009 -0.0706 0.4928 0.053 Uiso 1 1 calc R .
H18C H -0.1949 -0.1046 0.5296 0.053 Uiso 1 1 calc R .
C19S C -0.3736(13) -0.0152(10) 0.4892(5) 0.054(5) Uani 1 1 d . .
H19A H -0.4200 -0.0121 0.4603 0.065 Uiso 1 1 calc R .
H19B H -0.3821 0.0248 0.5133 0.065 Uiso 1 1 calc R .
C20S C -0.4110(15) -0.0958(13) 0.5086(7) 0.082(6) Uani 1 1 d . .
H20A H -0.4885 -0.1068 0.5166 0.098 Uiso 1 1 calc R .
H20B H -0.3658 -0.0986 0.5375 0.098 Uiso 1 1 calc R .
H20C H -0.4036 -0.1355 0.4846 0.098 Uiso 1 1 calc R .
C21S C 0.6730(16) 0.6253(11) 0.7612(7) 0.063(3) Uani 1 1 d . U
H21S H 0.5985 0.6176 0.7502 0.075 Uiso 1 1 calc R .
C22S C 0.8652(13) 0.7009(11) 0.7581(6) 0.060(5) Uani 1 1 d . .
H22A H 0.9143 0.7149 0.7310 0.072 Uiso 1 1 calc R .
H22B H 0.8762 0.6523 0.7725 0.072 Uiso 1 1 calc R .
C23S C 0.8916(17) 0.7714(12) 0.7964(7) 0.087(7) Uani 1 1 d . U
H23A H 0.9686 0.7827 0.8083 0.105 Uiso 1 1 calc R .
H23B H 0.8429 0.7566 0.8230 0.105 Uiso 1 1 calc R .
H23C H 0.8798 0.8190 0.7817 0.105 Uiso 1 1 calc R .
C24S C 0.712(2) 0.7103(12) 0.6923(7) 0.111(7) Uani 1 1 d . U
H24A H 0.6305 0.6915 0.6876 0.134 Uiso 1 1 calc R .
H24B H 0.7461 0.6892 0.6657 0.134 Uiso 1 1 calc R .
C25S C 0.754(2) 0.8028(12) 0.6975(8) 0.112(7) Uani 1 1 d . U
H25A H 0.7334 0.8261 0.6682 0.134 Uiso 1 1 calc R .
H25B H 0.8344 0.8191 0.7027 0.134 Uiso 1 1 calc R .
H25C H 0.7205 0.8214 0.7248 0.134 Uiso 1 1 calc R .
C26S C 0.8122(17) 1.1191(11) 0.7308(9) 0.078(6) Uani 1 1 d . .
H26S H 0.8207 1.0767 0.7499 0.094 Uiso 1 1 calc R .
C27S C 0.8743(18) 1.2527(9) 0.7096(6) 0.079(6) Uani 1 1 d D .
H27A H 0.9110 1.3054 0.7252 0.095 Uiso 1 1 calc R .
H27B H 0.7957 1.2493 0.7025 0.095 Uiso 1 1 calc R .
C28S C 0.929(2) 1.2417(13) 0.6644(8) 0.105(8) Uani 1 1 d . .
H28A H 0.9232 1.2828 0.6420 0.126 Uiso 1 1 calc R .
H28B H 0.8930 1.1889 0.6498 0.126 Uiso 1 1 calc R .
H28C H 1.0073 1.2462 0.6719 0.126 Uiso 1 1 calc R .
C29S C 0.957(3) 1.2063(14) 0.7817(8) 0.163(16) Uani 1 1 d . .
H29A H 0.9463 1.1589 0.8017 0.196 Uiso 1 1 calc R .
H29B H 0.9454 1.2509 0.8013 0.196 Uiso 1 1 calc R .
C30S C 1.0840(19) 1.2313(14) 0.7601(13) 0.152(14) Uani 1 1 d . .
H30A H 1.1395 1.2420 0.7867 0.182 Uiso 1 1 calc R .
H30B H 1.0937 1.2792 0.7412 0.182 Uiso 1 1 calc R .
H30C H 1.0926 1.1874 0.7396 0.182 Uiso 1 1 calc R .
O1W O -0.1372(6) 0.5387(4) 0.1683(2) 0.0100(18) Uani 1 1 d D U
H1WA H -0.1750(8) 0.4902(5) 0.1673(15) 0.012 Uiso 1 1 d DR .
H1WB H -0.1194(13) 0.551(2) 0.1977(5) 0.012 Uiso 1 1 d DR .
O2W O -0.7153(8) -0.0243(5) -0.3201(3) 0.038(3) Uani 1 1 d D .
H2WA H -0.7342(3) -0.0749(5) -0.321(2) 0.045 Uiso 1 1 d DR .
H2WB H -0.7310(4) -0.010(3) -0.2928(8) 0.045 Uiso 1 1 d DR .
O3W O 0.6835(6) 0.5024(4) 0.8686(3) 0.019(2) Uani 1 1 d D .
H3WA H 0.694(2) 0.4566(7) 0.8718(9) 0.022 Uiso 1 1 d DR .
H3WB H 0.7457(9) 0.5336(17) 0.8625(7) 0.022 Uiso 1 1 d DR .
O4W O 0.8443(7) 0.9879(5) 0.6536(3) 0.027(2) Uani 1 1 d D .
H4WA H 0.8257(6) 0.9399(7) 0.6430(13) 0.032 Uiso 1 1 d DR .
H4WB H 0.8569(13) 1.0167(17) 0.6293(8) 0.032 Uiso 1 1 d DR .

loop_
_atom_site_aniso_label
_atom_site_aniso_U_11
_atom_site_aniso_U_22
_atom_site_aniso_U_33
_atom_site_aniso_U_23
_atom_site_aniso_U_13
_atom_site_aniso_U_12
Cu1 0.0160(10) 0.0091(10) 0.0071(9) 0.0008(7) 0.0013(8) 0.0011(8)
Cu2 0.0394(12) 0.0085(10) 0.0106(10) 0.0001(8) -0.0001(9) 0.0024(9)
Cu3 0.0129(10) 0.0088(10) 0.0080(9) 0.0012(7) -0.0022(7) 0.0041(8)
Cu4 0.0396(13) 0.0200(11) 0.0209(11) 0.0021(9) -0.0003(9) 0.0080(10)
Cu5 0.0113(10) 0.0098(10) 0.0122(10) 0.0031(8) -0.0018(8) 0.0016(8)
Cu6 0.0250(11) 0.0091(10) 0.0090(10) 0.0024(8) -0.0020(8) -0.0024(8)
O1 0.008(4) 0.022(5) 0.013(5) 0.004(4) 0.006(4) 0.004(4)
O2 0.017(5) 0.024(5) 0.031(6) -0.010(4) -0.001(4) -0.002(4)
O3 0.034(6) 0.020(5) 0.027(5) 0.012(4) 0.011(4) 0.020(5)
O4 0.027(5) 0.007(5) 0.020(5) 0.004(4) 0.005(5) 0.002(4)
O5 0.030(6) 0.037(6) 0.008(5) 0.000(4) -0.003(4) 0.015(5)
O6 0.025(5) 0.016(5) 0.008(5) 0.000(4) -0.002(4) 0.002(4)
O7 0.010(2) 0.011(2) 0.008(2) 0.0004(18) 0.0002(18) 0.0013(18)
O8 0.017(3) 0.017(3) 0.019(3) -0.0017(19) 0.0015(19) 0.0060(19)
O9 0.012(5) 0.009(4) 0.011(4) 0.002(4) -0.005(4) 0.001(4)
O10 0.014(5) 0.008(4) 0.007(4) 0.000(3) -0.001(3) 0.001(4)
O11 0.014(5) 0.019(5) 0.019(5) -0.002(4) 0.000(4) 0.003(4)
O12 0.032(7) 0.104(10) 0.025(6) 0.005(6) 0.002(5) 0.024(6)
O13 0.026(6) 0.016(5) 0.022(5) -0.007(4) -0.009(4) -0.004(4)
O14 0.028(5) 0.023(5) 0.023(5) -0.014(4) -0.007(4) 0.017(5)
O15 0.030(6) 0.030(6) 0.048(7) 0.022(5) 0.002(5) -0.001(5)
O16 0.042(6) 0.024(5) 0.020(5) 0.003(4) -0.009(4) 0.014(5)
O17 0.014(5) 0.010(5) 0.010(5) 0.004(4) 0.000(4) 0.000(4)
O18 0.014(3) 0.016(3) 0.014(3) -0.0002(18) -0.0006(19) 0.0037(19)
O19 0.023(5) 0.016(5) 0.035(6) -0.005(4) 0.000(5) 0.009(4)
O20 0.023(6) 0.017(5) 0.021(5) 0.001(4) 0.008(4) 0.002(4)
O21 0.020(3) 0.019(3) 0.017(3) 0.0025(19) 0.0002(19) 0.0060(19)
O22 0.036(6) 0.024(5) 0.028(5) 0.007(4) 0.010(5) 0.009(4)
O23 0.020(5) 0.050(6) 0.016(5) -0.003(4) -0.008(4) 0.020(5)
O24 0.016(5) 0.010(4) 0.008(5) -0.004(4) -0.003(4) 0.000(4)
C1 0.009(7) 0.010(7) 0.021(8) 0.002(6) 0.002(6) 0.008(6)
C2 0.011(7) 0.012(7) 0.009(7) -0.001(6) 0.004(6) 0.005(6)
C3 0.010(3) 0.009(3) 0.010(3) 0.000(2) 0.000(2) 0.003(2)
C4 0.007(7) 0.003(7) 0.021(8) 0.000(6) -0.001(6) 0.000(5)
C5 0.001(6) 0.012(7) 0.014(8) 0.003(6) 0.002(5) 0.001(5)
C6 0.008(3) 0.008(3) 0.008(3) 0.000(2) 0.001(2) 0.002(2)
C7 0.009(3) 0.008(3) 0.009(3) 0.001(2) 0.000(2) 0.002(2)
C8 0.006(7) 0.025(9) 0.028(8) 0.008(7) 0.000(6) -0.006(6)
C9 0.012(8) 0.017(8) 0.013(7) -0.005(6) -0.002(6) 0.004(6)
C10 0.011(8) 0.007(7) 0.011(7) 0.002(5) 0.001(5) 0.005(6)
C11 0.023(4) 0.024(4) 0.025(4) 0.000(2) 0.001(2) 0.006(2)
C12 0.028(4) 0.027(4) 0.029(4) -0.001(2) 0.002(2) 0.008(2)
C13 0.008(3) 0.008(3) 0.007(3) 0.000(2) 0.000(2) 0.002(2)
C14 0.019(8) 0.034(9) 0.019(8) 0.016(7) 0.005(6) -0.001(7)
C15 0.021(8) 0.014(8) 0.032(8) 0.014(7) 0.010(7) 0.010(6)
C16 0.015(7) 0.015(7) 0.011(7) -0.005(6) 0.000(6) 0.006(6)
C17 0.024(4) 0.024(4) 0.024(4) 0.001(2) 0.003(2) 0.006(2)
C18 0.023(4) 0.022(4) 0.023(4) 0.000(2) 0.002(2) 0.007(2)
C19 0.010(3) 0.009(3) 0.010(3) 0.001(2) 0.000(2) 0.003(2)
C20 0.024(4) 0.024(4) 0.023(4) 0.000(2) 0.002(2) 0.007(2)
C21 0.013(8) 0.039(9) 0.021(8) 0.004(7) -0.002(6) 0.010(7)
C22 0.011(7) 0.012(7) 0.006(7) 0.003(5) -0.002(6) 0.007(6)
C23 0.025(9) 0.037(9) 0.018(8) -0.004(7) 0.005(6) 0.019(7)
C24 0.023(4) 0.025(4) 0.023(4) 0.002(2) 0.001(2) 0.008(2)
C25 0.010(3) 0.009(3) 0.009(3) 0.001(2) 0.001(2) 0.002(2)
C26 0.016(7) 0.007(7) 0.012(7) 0.000(6) 0.006(6) 0.004(6)
C27 0.012(7) 0.023(8) 0.009(7) 0.002(6) 0.002(6) 0.009(7)
C28 0.013(7) 0.005(7) 0.008(7) 0.003(5) 0.004(5) 0.000(6)
C29 0.015(3) 0.014(3) 0.015(3) 0.000(2) 0.001(2) 0.005(2)
C30 0.013(7) 0.012(7) 0.013(7) -0.004(6) -0.001(6) 0.004(6)
C31 0.008(3) 0.007(3) 0.007(3) 0.000(2) 0.000(2) 0.001(2)
C32 0.015(5) 0.012(5) 0.027(6) 0.007(4) 0.003(4) 0.001(4)
C33 0.015(5) 0.013(5) 0.027(6) 0.007(4) 0.004(4) 0.000(4)
C34 0.007(3) 0.008(3) 0.006(3) 0.000(2) 0.000(2) 0.001(2)
C35 0.014(7) 0.019(8) 0.014(7) 0.008(6) 0.003(6) 0.012(6)
C36 0.014(3) 0.016(3) 0.016(3) 0.001(2) 0.001(2) 0.004(2)
C37 0.016(8) 0.003(7) 0.023(8) 0.001(6) -0.007(7) -0.002(6)
C38 0.016(8) 0.034(9) 0.019(8) 0.004(7) 0.002(7) 0.007(7)
C39 0.030(10) 0.018(8) 0.023(9) 0.009(6) 0.004(7) -0.001(7)
C40 0.019(9) 0.030(8) 0.010(8) 0.012(6) -0.001(6) 0.003(6)
C41 0.033(4) 0.035(4) 0.033(4) 0.002(2) 0.001(2) 0.009(2)
C42 0.034(10) 0.066(11) 0.014(8) -0.007(7) -0.009(7) 0.029(8)
C43 0.008(3) 0.009(3) 0.008(3) 0.002(2) 0.000(2) 0.001(2)
C44 0.012(8) 0.015(8) 0.004(7) 0.000(6) 0.003(6) -0.005(7)
C45 0.014(8) 0.005(7) 0.026(9) -0.001(6) 0.003(7) -0.001(6)
C46 0.007(3) 0.007(3) 0.007(3) 0.000(2) 0.001(2) 0.003(2)
C47 0.003(3) 0.004(3) 0.003(3) -0.001(2) -0.001(2) 0.001(2)
C48 0.013(9) 0.033(9) 0.045(11) -0.008(8) 0.005(8) 0.015(7)
C49 0.012(3) 0.012(3) 0.012(3) 0.000(2) 0.000(2) 0.003(2)
C50 0.006(7) 0.004(7) 0.015(7) 0.001(5) 0.004(5) 0.000(5)
C51 0.010(3) 0.011(3) 0.010(3) 0.001(2) 0.000(2) 0.002(2)
C52 0.011(3) 0.010(3) 0.010(3) -0.001(2) 0.001(2) 0.003(2)
C53 0.009(3) 0.009(3) 0.009(3) 0.000(2) 0.000(2) 0.002(2)
C54 0.010(3) 0.010(3) 0.009(3) 0.000(2) 0.001(2) 0.002(2)
C55 0.011(3) 0.010(3) 0.011(3) 0.001(2) 0.001(2) 0.003(2)
C56 0.011(3) 0.011(3) 0.012(3) -0.001(2) 0.001(2) 0.003(2)
C57 0.015(7) 0.023(8) 0.014(7) 0.000(6) -0.001(6) 0.004(6)
C58 0.015(7) 0.010(7) 0.013(7) 0.004(6) -0.002(6) 0.001(6)
C59 0.019(4) 0.017(4) 0.018(4) 0.000(2) 0.001(2) 0.005(2)
C60 0.020(8) 0.016(8) 0.023(8) 0.000(6) -0.003(6) 0.008(6)
C61 0.011(3) 0.010(3) 0.011(3) 0.000(2) 0.000(2) 0.002(2)
C62 0.012(7) 0.011(7) 0.023(8) 0.007(6) -0.009(6) -0.002(6)
C63 0.012(6) 0.023(6) 0.016(5) 0.005(4) -0.002(4) -0.005(4)
C64 0.012(6) 0.023(6) 0.015(5) 0.004(4) -0.002(4) -0.005(4)
C65 0.014(3) 0.013(3) 0.013(3) 0.001(2) 0.000(2) 0.005(2)
C66 0.009(7) 0.013(7) 0.014(7) -0.010(6) -0.001(6) -0.004(6)
C67 0.020(8) 0.004(7) 0.008(7) 0.000(5) 0.002(6) 0.001(6)
C68 0.010(7) 0.030(8) 0.010(7) 0.000(6) -0.004(6) 0.009(6)
C69 0.015(3) 0.015(3) 0.014(3) 0.001(2) 0.001(2) 0.003(2)
C70 0.009(3) 0.008(3) 0.008(3) 0.000(2) 0.000(2) 0.002(2)
C71 0.012(7) 0.012(7) 0.012(7) -0.004(6) -0.001(6) -0.002(6)
C72 0.014(3) 0.016(3) 0.015(3) -0.001(2) 0.000(2) 0.004(2)
C73 0.017(8) 0.010(7) 0.003(7) 0.000(5) -0.004(6) -0.002(6)
C74 0.018(8) 0.011(8) 0.018(7) -0.002(6) 0.006(6) 0.001(6)
C75 0.024(8) 0.016(8) 0.008(7) 0.006(6) 0.006(6) 0.013(6)
C76 0.010(3) 0.009(3) 0.010(3) -0.001(2) 0.001(2) 0.003(2)
C77 0.020(8) 0.023(9) 0.045(10) -0.009(8) -0.009(7) -0.005(7)
C78 0.015(9) 0.013(8) 0.041(9) -0.008(7) -0.002(7) 0.001(7)
C79 0.010(3) 0.010(3) 0.009(3) 0.000(2) 0.000(2) 0.002(2)
C80 0.013(3) 0.013(3) 0.013(3) 0.000(2) 0.001(2) 0.002(2)
C81 0.021(8) 0.011(7) 0.020(8) -0.002(6) -0.004(6) 0.007(6)
C82 0.021(8) 0.010(7) 0.008(7) 0.001(6) 0.002(6) 0.006(6)
C83 0.021(4) 0.021(4) 0.021(4) 0.002(2) 0.002(2) 0.005(2)
C84 0.016(3) 0.015(3) 0.017(3) 0.001(2) 0.001(2) 0.005(2)
C85 0.011(3) 0.011(3) 0.011(3) 0.000(2) 0.001(2) 0.002(2)
C86 0.022(8) 0.009(7) 0.014(8) -0.006(6) 0.000(6) 0.003(6)
C87 0.018(7) 0.021(8) 0.015(8) -0.009(6) -0.006(6) 0.012(6)
C88 0.009(3) 0.009(3) 0.009(3) 0.000(2) 0.000(2) 0.002(2)
C89 0.015(7) 0.010(7) 0.019(8) -0.002(6) 0.003(6) 0.003(6)
C90 0.011(3) 0.012(3) 0.012(3) 0.001(2) 0.000(2) 0.003(2)
C91 0.037(10) 0.014(8) 0.004(7) -0.002(6) -0.001(7) 0.007(8)
C92 0.018(4) 0.018(4) 0.018(4) 0.001(2) 0.002(2) 0.005(2)
C93 0.011(8) 0.005(7) 0.019(8) -0.002(6) -0.005(7) -0.001(6)
C94 0.010(9) 0.022(8) 0.015(7) 0.008(6) 0.002(6) 0.009(7)
C95 0.020(4) 0.020(4) 0.019(4) 0.000(2) 0.001(2) 0.005(2)
C96 0.011(3) 0.011(3) 0.012(3) 0.000(2) 0.002(2) 0.003(2)
O1S 0.018(3) 0.019(3) 0.016(3) 0.0008(19) 0.0008(19) 0.0046(19)
O2S 0.066(8) 0.013(6) 0.029(6) -0.008(5) 0.006(5) -0.007(6)
O3S 0.023(5) 0.014(5) 0.021(5) 0.009(4) 0.005(4) 0.011(4)
O4S 0.038(7) 0.039(6) 0.039(6) 0.007(5) 0.003(5) 0.008(5)
O5S 0.034(6) 0.025(5) 0.022(5) 0.012(4) 0.002(4) 0.012(5)
O6S 0.029(6) 0.022(6) 0.036(6) -0.008(5) -0.016(5) -0.003(5)
N1S 0.018(3) 0.019(3) 0.018(3) 0.001(2) 0.001(2) 0.006(2)
N2S 0.017(8) 0.034(9) 0.171(17) -0.055(10) -0.005(9) 0.006(7)
N3S 0.030(7) 0.018(7) 0.017(6) 0.013(5) 0.004(5) 0.007(5)
N4S 0.033(3) 0.035(3) 0.033(4) 0.001(2) 0.002(2) 0.010(2)
N5S 0.060(4) 0.063(4) 0.066(4) 0.008(2) 0.003(2) 0.017(2)
N6S 0.044(4) 0.042(4) 0.044(4) 0.002(2) -0.001(2) 0.011(2)
C1S 0.014(8) 0.021(8) 0.011(7) 0.004(6) 0.000(6) 0.005(6)
C2S 0.040(9) 0.044(10) 0.023(8) 0.019(7) 0.015(7) 0.021(8)
C3S 0.063(12) 0.032(10) 0.073(13) 0.012(9) 0.019(10) 0.022(9)
C4S 0.033(4) 0.033(4) 0.033(4) 0.002(2) 0.000(2) 0.010(2)
C5S 0.036(10) 0.084(13) 0.026(9) 0.021(9) -0.002(7) 0.031(9)
C6S 0.048(13) 0.044(13) 0.115(18) -0.038(12) 0.003(12) 0.021(11)
C7S 0.043(11) 0.028(9) 0.062(12) -0.013(8) 0.000(9) 0.008(8)
C8S 0.14(2) 0.052(13) 0.055(13) -0.007(10) -0.018(13) 0.035(13)
C9S 0.106(7) 0.100(7) 0.105(7) 0.005(5) 0.013(6) 0.035(6)
C10S 0.104(7) 0.099(7) 0.105(7) 0.005(4) 0.013(4) 0.033(4)
C11S 0.026(8) 0.016(8) 0.002(7) 0.001(6) -0.002(6) -0.006(7)
C12S 0.065(13) 0.038(10) 0.062(12) 0.029(9) 0.026(10) 0.036(10)
C13S 0.055(14) 0.060(13) 0.14(2) 0.049(13) 0.042(14) 0.017(11)
C14S 0.049(10) 0.035(10) 0.038(10) 0.015(8) 0.009(8) 0.027(8)
C15S 0.103(15) 0.040(11) 0.061(12) 0.013(9) 0.036(11) 0.036(11)
C16S 0.045(11) 0.031(9) 0.030(10) -0.005(7) 0.004(8) 0.020(8)
C17S 0.048(10) 0.048(10) 0.018(8) 0.000(7) -0.005(7) 0.019(8)
C18S 0.061(11) 0.053(11) 0.022(9) -0.005(8) -0.012(8) 0.023(9)
C19S 0.063(12) 0.059(12) 0.022(9) 0.004(8) -0.002(8) -0.014(9)
C20S 0.056(13) 0.107(19) 0.076(15) 0.007(13) -0.009(11) 0.011(12)
C21S 0.059(4) 0.063(4) 0.066(4) 0.009(3) 0.004(3) 0.018(3)
C22S 0.032(10) 0.078(14) 0.072(13) 0.024(11) -0.002(9) 0.019(9)
C23S 0.088(7) 0.090(7) 0.084(7) 0.000(4) 0.003(4) 0.025(4)
C24S 0.21(2) 0.065(10) 0.065(11) 0.006(9) 0.044(12) 0.051(13)
C25S 0.21(2) 0.066(10) 0.068(11) 0.006(9) 0.041(12) 0.053(13)
C26S 0.063(14) 0.035(12) 0.12(2) -0.006(12) -0.002(14) -0.006(11)
C27S 0.103(17) 0.062(14) 0.061(14) -0.003(11) 0.011(12) 0.002(12)
C28S 0.16(2) 0.072(16) 0.098(18) 0.013(13) 0.063(17) 0.045(16)
C29S 0.37(5) 0.054(16) 0.042(14) 0.001(12) -0.04(2) 0.03(2)
C30S 0.064(17) 0.060(17) 0.31(5) 0.00(2) -0.05(2) -0.004(13)
O1W 0.010(2) 0.009(2) 0.011(2) -0.0008(18) 0.0003(18) 0.0019(18)
O2W 0.042(6) 0.023(6) 0.043(6) -0.014(5) -0.013(5) 0.004(5)
O3W 0.015(5) 0.012(5) 0.028(5) 0.003(4) -0.004(4) 0.004(4)
O4W 0.041(6) 0.015(5) 0.020(5) 0.007(4) -0.004(4) 0.001(4)

loop_
_atom_type_symbol
_atom_type_description
_atom_type_scat_dispersion_real
_atom_type_scat_dispersion_imag
_atom_type_scat_source
C C 0.0181 0.0091 'International Tables Vol C Tables 4.2.6.8 and 6.1.1.4'
H H 0.0000 0.0000 'International Tables Vol C Tables 4.2.6.8 and 6.1.1.4'
N N 0.0311 0.0180 'International Tables Vol C Tables 4.2.6.8 and 6.1.1.4'
O O 0.0492 0.0322 'International Tables Vol C Tables 4.2.6.8 and 6.1.1.4'
Cu Cu -1.9646 0.5888 'International Tables Vol C Tables 4.2.6.8 and 6.1.1.4'

loop_
_geom_angle_atom_site_label_1
_geom_angle_atom_site_label_2
_geom_angle_atom_site_label_3
_geom_angle
_geom_angle_site_symmetry_1
_geom_angle_site_symmetry_3
O1 Cu1 O4 171.4(3) . 2_565
O1 Cu1 O24 93.0(3) . .
O1 Cu1 O1S 87.7(3) . .
O1 Cu1 O1W 94.9(3) . .
O4 Cu1 O1S 83.7(3) 2_565 .
O4 Cu1 O1W 85.0(3) 2_565 .
O24 Cu1 O4 95.6(3) . 2_565
O24 Cu1 O1S 178.3(3) . .
O24 Cu1 O1W 97.3(3) . .
O1S Cu1 O1W 84.3(3) . .
O5 Cu2 Cu6 75.1(3) . 1_444
O5 Cu2 O22 138.7(4) . 2_565
O5 Cu2 O2S 86.2(4) . .
O5 Cu2 O2W 109.5(4) . .
O19 Cu2 Cu6 74.0(3) 1_444 1_444
O19 Cu2 O5 97.1(4) 1_444 .
O19 Cu2 O22 98.7(4) 1_444 2_565
O19 Cu2 O2S 169.2(4) 1_444 .
O19 Cu2 O2W 86.1(4) 1_444 .
O22 Cu2 Cu6 73.1(3) 2_565 1_444
O22 Cu2 O2S 85.3(4) 2_565 .
O22 Cu2 O2W 109.5(4) 2_565 .
O2S Cu2 Cu6 116.8(3) . 1_444
O2S Cu2 O2W 83.1(4) . .
O2W Cu2 Cu6 160.0(2) . 1_444
O7 Cu3 O17 166.9(3) . 1_444
O7 Cu3 O1W 100.2(3) . 2_455
O10 Cu3 O7 94.0(3) 2_445 .
O10 Cu3 O17 91.8(3) 2_445 1_444
O10 Cu3 O3S 176.2(3) 2_445 .
O10 Cu3 O1W 84.7(3) 2_445 2_455
O17 Cu3 O1W 92.1(3) 1_444 2_455
O3S Cu3 O7 88.5(3) . .
O3S Cu3 O17 85.2(3) . 1_444
O3S Cu3 O1W 97.6(3) . 2_455
O11 Cu4 O14 96.4(3) . .
O11 Cu4 O16 91.0(3) . 2_556
O11 Cu4 O4S 161.2(4) . .
O14 Cu4 O16 168.9(4) . 2_556
O14 Cu4 O4S 88.2(4) . .
O16 Cu4 O4S 87.5(4) 2_556 .
O9 Cu5 O8 103.8(3) 2_556 1_666
O9 Cu5 O18 96.4(3) 2_556 .
O9 Cu5 O5S 165.8(3) 2_556 .
O9 Cu5 O3W 86.6(3) 2_556 .
O18 Cu5 O8 104.6(3) . 1_666
O18 Cu5 O3W 161.8(3) . .
O5S Cu5 O8 88.6(3) . 1_666
O5S Cu5 O18 87.0(3) . .
O5S Cu5 O3W 86.0(3) . .
O3W Cu5 O8 92.1(3) . 1_666
O6 Cu6 Cu2 81.7(3) 1_666 1_666
O6 Cu6 O21 162.9(4) 1_666 2_676
O6 Cu6 O6S 85.7(4) 1_666 .
O6 Cu6 O4W 98.1(3) 1_666 .
O20 Cu6 Cu2 82.1(3) . 1_666
O20 Cu6 O6 93.6(3) . 1_666
O20 Cu6 O21 94.0(3) . 2_676
O20 Cu6 O6S 170.3(4) . .
O20 Cu6 O4W 95.5(3) . .
O21 Cu6 Cu2 84.2(2) 2_676 1_666
O21 Cu6 O6S 84.2(4) 2_676 .
O21 Cu6 O4W 96.4(3) 2_676 .
O6S Cu6 Cu2 88.2(3) . 1_666
O6S Cu6 O4W 94.2(4) . .
O4W Cu6 Cu2 177.5(2) . 1_666
C43 O1 Cu1 116.0(7) . .
C44 O4 Cu1 113.3(7) . 2_565
C45 O5 Cu2 130.3(8) . .
C45 O6 Cu6 119.0(8) . 1_444
C46 O7 Cu3 102.7(7) . .
C46 O8 Cu5 155.6(7) . 1_444
C47 O9 Cu5 131.5(7) . 2_556
C47 O10 Cu3 126.4(7) . 2_445
C48 O11 Cu4 128.4(8) . .
C91 O14 Cu4 121.0(8) . .
C92 O16 Cu4 106.4(8) . 2_556
C93 O17 Cu3 116.3(7) . 1_666
C93 O18 Cu5 130.9(8) . .
C94 O19 Cu2 134.2(8) . 1_666
C94 O20 Cu6 123.8(8) . .
C95 O21 Cu6 117.7(8) . 2_676
C95 O22 Cu2 133.0(8) . 2_565
C96 O24 Cu1 122.1(7) . .
C2 C1 C6 118.9(10) . .
C2 C1 C7 120.2(10) . .
C6 C1 C7 120.8(10) . .
C1 C2 C13 118.7(10) . .
C3 C2 C1 121.2(11) . .
C3 C2 C13 120.0(10) . .
C2 C3 C4 120.4(10) . .
C2 C3 C19 121.3(10) . .
C4 C3 C19 118.3(10) . .
C3 C4 C5 119.9(10) . .
C3 C4 C25 120.7(10) . .
C5 C4 C25 119.4(10) . .
C4 C5 C31 119.7(10) . .
C6 C5 C4 119.0(10) . .
C6 C5 C31 121.3(10) . .
C1 C6 C37 120.4(10) . .
C5 C6 C1 120.4(10) . .
C5 C6 C37 119.2(10) . .
C8 C7 C1 120.3(10) . .
C8 C7 C12 117.3(11) . .
C12 C7 C1 122.4(11) . .
C7 C8 H8 119.2 . .
C7 C8 C9 121.7(11) . .
C9 C8 H8 119.2 . .
C8 C9 H9 119.4 . .
C10 C9 C8 121.3(11) . .
C10 C9 H9 119.4 . .
C9 C10 C11 117.7(11) . .
C9 C10 C43 122.6(10) . .
C11 C10 C43 119.5(11) . .
C10 C11 H11 119.4 . .
C10 C11 C12 121.1(12) . .
C12 C11 H11 119.4 . .
C7 C12 C11 120.9(12) . .
C7 C12 H12 119.6 . .
C11 C12 H12 119.6 . .
C14 C13 C2 118.7(10) . .
C18 C13 C2 122.5(10) . .
C18 C13 C14 118.9(11) . .
C13 C14 H14 119.5 . .
C13 C14 C15 121.0(11) . .
C15 C14 H14 119.5 . .
C14 C15 H15 120.0 . .
C16 C15 C14 120.0(11) . .
C16 C15 H15 120.0 . .
C15 C16 C44 117.7(11) . .
C17 C16 C15 119.3(11) . .
C17 C16 C44 122.8(11) . .
C16 C17 H17 120.2 . .
C16 C17 C18 119.6(12) . .
C18 C17 H17 120.2 . .
C13 C18 C17 121.1(12) . .
C13 C18 H18 119.5 . .
C17 C18 H18 119.5 . .
C20 C19 C3 121.4(10) . .
C24 C19 C3 119.6(10) . .
C24 C19 C20 118.9(11) . .
C19 C20 H20 119.8 . .
C19 C20 C21 120.4(12) . .
C21 C20 H20 119.8 . .
C20 C21 H21 120.1 . .
C22 C21 C20 119.8(11) . .
C22 C21 H21 120.1 . .
C21 C22 C45 119.1(11) . .
C23 C22 C21 120.3(11) . .
C23 C22 C45 120.5(11) . .
C22 C23 H23 119.9 . .
C22 C23 C24 120.2(11) . .
C24 C23 H23 119.9 . .
C19 C24 C23 120.3(12) . .
C19 C24 H24 119.9 . .
C23 C24 H24 119.9 . .
C26 C25 C4 120.2(10) . .
C30 C25 C4 121.3(10) . .
C30 C25 C26 118.5(11) . .
C25 C26 H26 119.5 . .
C27 C26 C25 121.1(11) . .
C27 C26 H26 119.5 . .
C26 C27 H27 120.2 . .
C28 C27 C26 119.6(11) . .
C28 C27 H27 120.2 . .
C27 C28 C46 119.9(10) . .
C29 C28 C27 119.8(11) . .
C29 C28 C46 120.2(10) . .
C28 C29 H29 120.0 . .
C28 C29 C30 120.0(11) . .
C30 C29 H29 120.0 . .
C25 C30 C29 120.9(11) . .
C25 C30 H30 119.6 . .
C29 C30 H30 119.6 . .
C32 C31 C5 119.6(10) . .
C32 C31 C36 119.0(11) . .
C36 C31 C5 121.4(10) . .
C31 C32 H32 119.7 . .
C31 C32 C33 120.5(11) . .
C33 C32 H32 119.7 . .
C32 C33 H33 119.8 . .
C32 C33 C34 120.5(11) . .
C34 C33 H33 119.8 . .
C33 C34 C47 120.8(10) . .
C35 C34 C33 118.3(11) . .
C35 C34 C47 120.9(10) . .
C34 C35 H35 119.4 . .
C34 C35 C36 121.3(11) . .
C36 C35 H35 119.4 . .
C31 C36 H36 119.8 . .
C35 C36 C31 120.5(11) . .
C35 C36 H36 119.8 . .
C38 C37 C6 122.3(11) . .
C38 C37 C42 119.7(12) . .
C42 C37 C6 118.0(11) . .
C37 C38 H38 119.4 . .
C37 C38 C39 121.1(12) . .
C39 C38 H38 119.4 . .
C38 C39 H39 120.9 . .
C40 C39 C38 118.3(12) . .
C40 C39 H39 120.9 . .
C39 C40 C41 121.4(12) . .
C39 C40 C48 120.8(12) . .
C41 C40 C48 117.5(12) . .
C40 C41 H41 120.4 . .
C42 C41 C40 119.3(13) . .
C42 C41 H41 120.4 . .
C37 C42 H42 119.9 . .
C41 C42 C37 120.1(13) . .
C41 C42 H42 119.9 . .
O1 C43 C10 117.0(10) . .
O2 C43 O1 126.3(11) . .
O2 C43 C10 116.7(10) . .
O3 C44 O4 126.1(11) . .
O3 C44 C16 117.6(10) . .
O4 C44 C16 116.3(11) . .
O5 C45 O6 129.2(12) . .
O5 C45 C22 116.1(11) . .
O6 C45 C22 114.7(11) . .
O7 C46 C28 118.2(10) . .
O8 C46 O7 125.4(10) . .
O8 C46 C28 116.2(10) . .
O9 C47 O10 128.3(10) . .
O9 C47 C34 116.4(10) . .
O10 C47 C34 115.3(10) . .
O11 C48 C40 115.2(12) . .
O12 C48 O11 124.8(13) . .
O12 C48 C40 120.0(13) . .
C50 C49 C55 119.6(10) . .
C54 C49 C50 120.6(10) . .
C54 C49 C55 119.7(10) . .
C49 C50 C61 120.8(10) . .
C51 C50 C49 119.3(10) . .
C51 C50 C61 119.7(10) . .
C50 C51 C52 120.9(10) . .
C50 C51 C67 119.8(10) . .
C52 C51 C67 119.2(10) . .
C51 C52 C53 119.8(10) . .
C51 C52 C73 121.0(10) . .
C53 C52 C73 118.9(10) . .
C52 C53 C79 119.7(10) . .
C54 C53 C52 119.5(10) . .
C54 C53 C79 120.7(10) . .
C49 C54 C85 119.6(10) . .
C53 C54 C49 119.9(10) . .
C53 C54 C85 120.3(10) . .
C56 C55 C49 119.1(10) . .
C60 C55 C49 121.6(10) . .
C60 C55 C56 119.3(11) . .
C55 C56 H56 120.2 . .
C55 C56 C57 119.7(11) . .
C57 C56 H56 120.2 . .
C56 C57 H57 119.5 . .
C58 C57 C56 121.0(11) . .
C58 C57 H57 119.5 . .
C57 C58 C59 119.6(11) . .
C57 C58 C91 119.7(11) . .
C59 C58 C91 120.5(11) . .
C58 C59 H59 120.2 . .
C58 C59 C60 119.6(11) . .
C60 C59 H59 120.2 . .
C55 C60 C59 120.9(11) . .
C55 C60 H60 119.5 . .
C59 C60 H60 119.5 . .
C62 C61 C50 119.9(10) . .
C66 C61 C50 121.3(10) . .
C66 C61 C62 118.8(11) . .
C61 C62 H62 119.8 . .
C63 C62 C61 120.3(11) . .
C63 C62 H62 119.8 . .
C62 C63 H63 119.4 . .
C64 C63 C62 121.1(11) . .
C64 C63 H63 119.4 . .
C63 C64 C92 120.0(11) . .
C65 C64 C63 118.8(11) . .
C65 C64 C92 121.2(11) . .
C64 C65 H65 119.6 . .
C64 C65 C66 120.8(11) . .
C66 C65 H65 119.6 . .
C61 C66 C65 120.1(11) . .
C61 C66 H66 120.0 . .
C65 C66 H66 120.0 . .
C68 C67 C51 120.7(10) . .
C72 C67 C51 121.2(10) . .
C72 C67 C68 118.0(11) . .
C67 C68 H68 118.9 . .
C69 C68 C67 122.2(11) . .
C69 C68 H68 118.9 . .
C68 C69 H69 120.3 . .
C68 C69 C70 119.4(11) . .
C70 C69 H69 120.3 . .
C69 C70 C71 119.9(10) . .
C69 C70 C93 119.6(10) . .
C71 C70 C93 120.4(10) . .
C70 C71 H71 120.1 . .
C72 C71 C70 119.9(11) . .
C72 C71 H71 120.1 . .
C67 C72 C71 120.7(11) . .
C67 C72 H72 119.7 . .
C71 C72 H72 119.7 . .
C74 C73 C52 120.1(10) . .
C78 C73 C52 122.7(11) . .
C78 C73 C74 117.2(11) . .
C73 C74 H74 118.9 . .
C73 C74 C75 122.1(11) . .
C75 C74 H74 118.9 . .
C74 C75 H75 119.9 . .
C76 C75 C74 120.1(11) . .
C76 C75 H75 119.9 . .
C75 C76 C77 119.1(11) . .
C75 C76 C94 121.3(11) . .
C77 C76 C94 119.6(11) . .
C76 C77 H77 120.3 . .
C76 C77 C78 119.4(12) . .
C78 C77 H77 120.3 . .
C73 C78 C77 122.0(12) . .
C73 C78 H78 119.0 . .
C77 C78 H78 119.0 . .
C80 C79 C53 120.8(10) . .
C80 C79 C84 118.8(11) . .
C84 C79 C53 120.4(10) . .
C79 C80 H80 119.7 . .
C81 C80 C79 120.7(11) . .
C81 C80 H80 119.7 . .
C80 C81 H81 119.7 . .
C80 C81 C82 120.6(11) . .
C82 C81 H81 119.7 . .
C81 C82 C95 120.9(11) . .
C83 C82 C81 118.3(11) . .
C83 C82 C95 120.7(11) . .
C82 C83 H83 119.3 . .
C82 C83 C84 121.4(12) . .
C84 C83 H83 119.3 . .
C79 C84 H84 119.9 . .
C83 C84 C79 120.2(11) . .
C83 C84 H84 119.9 . .
C86 C85 C54 118.7(10) . .
C90 C85 C54 123.0(10) . .
C90 C85 C86 118.1(11) . .
C85 C86 H86 120.0 . .
C87 C86 C85 120.0(11) . .
C87 C86 H86 120.0 . .
C86 C87 H87 119.6 . .
C88 C87 C86 120.9(11) . .
C88 C87 H87 119.6 . .
C87 C88 C96 117.3(10) . .
C89 C88 C87 119.7(11) . .
C89 C88 C96 123.0(10) . .
C88 C89 H89 120.5 . .
C88 C89 C90 118.9(11) . .
C90 C89 H89 120.5 . .
C85 C90 C89 122.4(11) . .
C85 C90 H90 118.8 . .
C89 C90 H90 118.8 . .
O13 C91 C58 116.8(11) . .
O14 C91 O13 127.0(12) . .
O14 C91 C58 116.3(12) . .
O15 C92 O16 126.8(12) . .
O15 C92 C64 118.5(11) . .
O16 C92 C64 114.7(11) . .
O17 C93 O18 127.6(11) . .
O17 C93 C70 117.1(10) . .
O18 C93 C70 115.3(11) . .
O19 C94 O20 125.9(12) . .
O19 C94 C76 117.2(11) . .
O20 C94 C76 116.9(11) . .
O21 C95 O22 125.6(12) . .
O21 C95 C82 118.4(11) . .
O22 C95 C82 116.0(11) . .
O23 C96 O24 126.5(11) . .
O23 C96 C88 117.3(10) . .
O24 C96 C88 116.2(10) . .
C1S O1S Cu1 121.6(7) . .
C6S O2S Cu2 125.0(11) . .
C11S O3S Cu3 122.1(8) . .
C16S O4S Cu4 117.6(9) . .
C21S O5S Cu5 124.6(12) . .
C26S O6S Cu6 125.8(12) . .
C1S N1S C2S 119.1(11) . .
C1S N1S C4S 121.4(11) . .
C4S N1S C2S 119.5(10) . .
C6S N2S C7S 119.8(13) . .
C6S N2S C9S 118.6(15) . .
C7S N2S C9S 119.0(14) . .
C11S N3S C12S 118.2(11) . .
C11S N3S C14S 121.5(11) . .
C14S N3S C12S 120.1(11) . .
C16S N4S C17S 122.7(13) . .
C16S N4S C19S 119.5(13) . .
C17S N4S C19S 117.8(12) . .
C21S N5S C22S 117.8(15) . .
C21S N5S C24S 112.0(16) . .
C22S N5S C24S 125.6(16) . .
C26S N6S C27S 115.3(16) . .
C26S N6S C29S 123.7(17) . .
C29S N6S C27S 120.5(15) . .
O1S C1S N1S 122.0(11) . .
O1S C1S H1S 119.0 . .
N1S C1S H1S 119.0 . .
N1S C2S H2SA 109.2 . .
N1S C2S H2SB 109.2 . .
N1S C2S C3S 112.2(11) . .
H2SA C2S H2SB 107.9 . .
C3S C2S H2SA 109.2 . .
C3S C2S H2SB 109.2 . .
C2S C3S H3SA 109.5 . .
C2S C3S H3SB 109.5 . .
C2S C3S H3SC 109.5 . .
H3SA C3S H3SB 109.5 . .
H3SA C3S H3SC 109.5 . .
H3SB C3S H3SC 109.5 . .
N1S C4S H4SA 108.7 . .
N1S C4S H4SB 108.7 . .
N1S C4S C5S 114.2(12) . .
H4SA C4S H4SB 107.6 . .
C5S C4S H4SA 108.7 . .
C5S C4S H4SB 108.7 . .
C4S C5S H5SA 109.5 . .
C4S C5S H5SB 109.5 . .
C4S C5S H5SC 109.5 . .
H5SA C5S H5SB 109.5 . .
H5SA C5S H5SC 109.5 . .
H5SB C5S H5SC 109.5 . .
O2S C6S N2S 127.4(16) . .
O2S C6S H6S 116.3 . .
N2S C6S H6S 116.3 . .
N2S C7S H7SA 109.2 . .
N2S C7S H7SB 109.2 . .
N2S C7S C8S 111.9(16) . .
H7SA C7S H7SB 107.9 . .
C8S C7S H7SA 109.2 . .
C8S C7S H7SB 109.2 . .
C7S C8S H8SA 109.5 . .
C7S C8S H8SB 109.5 . .
C7S C8S H8SC 109.5 . .
H8SA C8S H8SB 109.5 . .
H8SA C8S H8SC 109.5 . .
H8SB C8S H8SC 109.5 . .
N2S C9S H9SA 111.5 . .
N2S C9S H9SB 111.5 . .
H9SA C9S H9SB 109.3 . .
C10S C9S N2S 101.6(19) . .
C10S C9S H9SA 111.5 . .
C10S C9S H9SB 111.5 . .
C9S C10S H10A 109.5 . .
C9S C10S H10B 109.5 . .
C9S C10S H10C 109.5 . .
H10A C10S H10B 109.5 . .
H10A C10S H10C 109.5 . .
H10B C10S H10C 109.5 . .
O3S C11S N3S 123.5(12) . .
O3S C11S H11S 118.3 . .
N3S C11S H11S 118.3 . .
N3S C12S H12A 109.2 . .
N3S C12S H12B 109.2 . .
N3S C12S C13S 112.0(14) . .
H12A C12S H12B 107.9 . .
C13S C12S H12A 109.2 . .
C13S C12S H12B 109.2 . .
C12S C13S H13A 109.5 . .
C12S C13S H13B 109.5 . .
C12S C13S H13C 109.5 . .
H13A C13S H13B 109.5 . .
H13A C13S H13C 109.5 . .
H13B C13S H13C 109.5 . .
N3S C14S H14A 109.7 . .
N3S C14S H14B 109.7 . .
N3S C14S C15S 109.9(12) . .
H14A C14S H14B 108.2 . .
C15S C14S H14A 109.7 . .
C15S C14S H14B 109.7 . .
C14S C15S H15A 109.5 . .
C14S C15S H15B 109.5 . .
C14S C15S H15C 109.5 . .
H15A C15S H15B 109.5 . .
H15A C15S H15C 109.5 . .
H15B C15S H15C 109.5 . .
O4S C16S N4S 120.8(14) . .
O4S C16S H16S 119.6 . .
N4S C16S H16S 119.6 . .
N4S C17S H17A 109.0 . .
N4S C17S H17B 109.0 . .
N4S C17S C18S 112.7(12) . .
H17A C17S H17B 107.8 . .
C18S C17S H17A 109.0 . .
C18S C17S H17B 109.0 . .
C17S C18S H18A 109.5 . .
C17S C18S H18B 109.5 . .
C17S C18S H18C 109.5 . .
H18A C18S H18B 109.5 . .
H18A C18S H18C 109.5 . .
H18B C18S H18C 109.5 . .
N4S C19S H19A 109.5 . .
N4S C19S H19B 109.5 . .
N4S C19S C20S 110.6(15) . .
H19A C19S H19B 108.1 . .
C20S C19S H19A 109.5 . .
C20S C19S H19B 109.5 . .
C19S C20S H20A 109.5 . .
C19S C20S H20B 109.5 . .
C19S C20S H20C 109.5 . .
H20A C20S H20B 109.5 . .
H20A C20S H20C 109.5 . .
H20B C20S H20C 109.5 . .
O5S C21S N5S 126.6(18) . .
O5S C21S H21S 116.7 . .
N5S C21S H21S 116.7 . .
N5S C22S H22A 110.4 . .
N5S C22S H22B 110.4 . .
N5S C22S C23S 106.8(15) . .
H22A C22S H22B 108.6 . .
C23S C22S H22A 110.4 . .
C23S C22S H22B 110.4 . .
C22S C23S H23A 109.5 . .
C22S C23S H23B 109.5 . .
C22S C23S H23C 109.5 . .
H23A C23S H23B 109.5 . .
H23A C23S H23C 109.5 . .
H23B C23S H23C 109.5 . .
N5S C24S H24A 111.8 . .
N5S C24S H24B 111.8 . .
N5S C24S C25S 100.1(17) . .
H24A C24S H24B 109.5 . .
C25S C24S H24A 111.8 . .
C25S C24S H24B 111.8 . .
C24S C25S H25A 109.5 . .
C24S C25S H25B 109.5 . .
C24S C25S H25C 109.5 . .
H25A C25S H25B 109.5 . .
H25A C25S H25C 109.5 . .
H25B C25S H25C 109.5 . .
O6S C26S N6S 128(2) . .
O6S C26S H26S 115.8 . .
N6S C26S H26S 115.8 . .
N6S C27S H27A 110.4 . .
N6S C27S H27B 110.4 . .
N6S C27S C28S 106.6(15) . .
H27A C27S H27B 108.6 . .
C28S C27S H27A 110.4 . .
C28S C27S H27B 110.4 . .
C27S C28S H28A 109.5 . .
C27S C28S H28B 109.5 . .
C27S C28S H28C 109.5 . .
H28A C28S H28B 109.5 . .
H28A C28S H28C 109.5 . .
H28B C28S H28C 109.5 . .
N6S C29S H29A 110.8 . .
N6S C29S H29B 110.8 . .
N6S C29S C30S 105(2) . .
H29A C29S H29B 108.9 . .
C30S C29S H29A 110.8 . .
C30S C29S H29B 110.8 . .
C29S C30S H30A 109.5 . .
C29S C30S H30B 109.5 . .
C29S C30S H30C 109.5 . .
H30A C30S H30B 109.5 . .
H30A C30S H30C 109.5 . .
H30B C30S H30C 109.5 . .
Cu1 O1W H1WA 96.0(5) . .
Cu1 O1W H1WB 96.0(5) . .
Cu3 O1W Cu1 147.5(3) 2_455 .
Cu3 O1W H1WA 51.8(6) 2_455 .
Cu3 O1W H1WB 97.9(15) 2_455 .
H1WA O1W H1WB 106.3(4) . .
Cu2 O2W H2WA 104.1(7) . .
Cu2 O2W H2WB 104.1(7) . .
H2WA O2W H2WB 106.3(4) . .
Cu5 O3W H3WA 110.5(6) . .
Cu5 O3W H3WB 110.5(6) . .
H3WA O3W H3WB 106.3(4) . .
Cu6 O4W H4WA 98.3(7) . .
Cu6 O4W H4WB 98.3(7) . .
H4WA O4W H4WB 106.3(4) . .

loop_
_geom_bond_atom_site_label_1
_geom_bond_atom_site_label_2
_geom_bond_distance
_geom_bond_site_symmetry_2
Cu1 O1 1.959(8) .
Cu1 O4 1.980(8) 2_565
Cu1 O24 1.975(7) .
Cu1 O1S 2.009(8) .
Cu1 O1W 2.370(7) .
Cu2 Cu6 3.009(3) 1_444
Cu2 O5 1.973(8) .
Cu2 O19 1.942(8) 1_444
Cu2 O22 1.980(8) 2_565
Cu2 O2S 1.983(9) .
Cu2 O2W 2.047(9) .
Cu3 O7 1.978(7) .
Cu3 O10 1.938(7) 2_445
Cu3 O17 1.986(7) 1_444
Cu3 O3S 1.951(8) .
Cu3 O1W 2.242(7) 2_455
Cu4 O11 1.934(8) .
Cu4 O14 1.936(9) .
Cu4 O16 1.946(8) 2_556
Cu4 O4S 1.971(10) .
Cu5 O8 2.187(8) 1_666
Cu5 O9 1.952(7) 2_556
Cu5 O18 1.965(8) .
Cu5 O5S 1.953(9) .
Cu5 O3W 1.966(8) .
Cu6 Cu2 3.009(3) 1_666
Cu6 O6 1.966(8) 1_666
Cu6 O20 1.919(8) .
Cu6 O21 1.968(8) 2_676
Cu6 O6S 1.979(9) .
Cu6 O4W 2.125(9) .
O1 C43 1.256(13) .
O2 C43 1.235(13) .
O3 C44 1.222(14) .
O4 Cu1 1.980(8) 2_565
O4 C44 1.272(14) .
O5 C45 1.218(14) .
O6 Cu6 1.966(8) 1_444
O6 C45 1.259(14) .
O7 C46 1.244(12) .
O8 Cu5 2.188(8) 1_444
O8 C46 1.234(12) .
O9 Cu5 1.952(7) 2_556
O9 C47 1.243(13) .
O10 Cu3 1.938(7) 2_445
O10 C47 1.252(13) .
O11 C48 1.302(16) .
O12 C48 1.241(15) .
O13 C91 1.251(15) .
O14 C91 1.243(15) .
O15 C92 1.235(15) .
O16 Cu4 1.946(8) 2_556
O16 C92 1.261(15) .
O17 Cu3 1.986(7) 1_666
O17 C93 1.246(14) .
O18 C93 1.259(13) .
O19 Cu2 1.942(8) 1_666
O19 C94 1.231(14) .
O20 C94 1.251(14) .
O21 Cu6 1.968(8) 2_676
O21 C95 1.247(14) .
O22 Cu2 1.980(8) 2_565
O22 C95 1.285(15) .
O23 C96 1.234(14) .
O24 C96 1.273(13) .
C1 C2 1.403(16) .
C1 C6 1.414(16) .
C1 C7 1.488(16) .
C2 C3 1.372(16) .
C2 C13 1.516(16) .
C3 C4 1.404(16) .
C3 C19 1.512(16) .
C4 C5 1.418(16) .
C4 C25 1.498(16) .
C5 C6 1.406(16) .
C5 C31 1.489(16) .
C6 C37 1.500(16) .
C7 C8 1.372(16) .
C7 C12 1.379(17) .
C8 H8 0.9500 .
C8 C9 1.382(17) .
C9 H9 0.9500 .
C9 C10 1.362(16) .
C10 C11 1.379(16) .
C10 C43 1.516(16) .
C11 H11 0.9500 .
C11 C12 1.390(18) .
C12 H12 0.9500 .
C13 C14 1.391(17) .
C13 C18 1.359(16) .
C14 H14 0.9500 .
C14 C15 1.391(17) .
C15 H15 0.9500 .
C15 C16 1.390(16) .
C16 C17 1.381(17) .
C16 C44 1.521(17) .
C17 H17 0.9500 .
C17 C18 1.419(18) .
C18 H18 0.9500 .
C19 C20 1.370(16) .
C19 C24 1.359(16) .
C20 H20 0.9500 .
C20 C21 1.410(17) .
C21 H21 0.9500 .
C21 C22 1.354(16) .
C22 C23 1.344(16) .
C22 C45 1.542(17) .
C23 H23 0.9500 .
C23 C24 1.414(17) .
C24 H24 0.9500 .
C25 C26 1.388(16) .
C25 C30 1.363(16) .
C26 H26 0.9500 .
C26 C27 1.384(16) .
C27 H27 0.9500 .
C27 C28 1.374(16) .
C28 C29 1.374(16) .
C28 C46 1.532(16) .
C29 H29 0.9500 .
C29 C30 1.392(16) .
C30 H30 0.9500 .
C31 C32 1.364(16) .
C31 C36 1.385(16) .
C32 H32 0.9500 .
C32 C33 1.389(17) .
C33 H33 0.9500 .
C33 C34 1.396(16) .
C34 C35 1.362(16) .
C34 C47 1.515(16) .
C35 H35 0.9500 .
C35 C36 1.381(16) .
C36 H36 0.9500 .
C37 C38 1.330(17) .
C37 C42 1.395(18) .
C38 H38 0.9500 .
C38 C39 1.444(18) .
C39 H39 0.9500 .
C39 C40 1.341(17) .
C40 C41 1.389(18) .
C40 C48 1.517(19) .
C41 H41 0.9500 .
C41 C42 1.386(18) .
C42 H42 0.9500 .
C49 C50 1.408(16) .
C49 C54 1.403(16) .
C49 C55 1.526(16) .
C50 C51 1.383(16) .
C50 C61 1.501(16) .
C51 C52 1.405(16) .
C51 C67 1.510(16) .
C52 C53 1.413(16) .
C52 C73 1.500(16) .
C53 C54 1.397(16) .
C53 C79 1.497(16) .
C54 C85 1.506(16) .
C55 C56 1.384(16) .
C55 C60 1.369(16) .
C56 H56 0.9500 .
C56 C57 1.395(16) .
C57 H57 0.9500 .
C57 C58 1.370(16) .
C58 C59 1.375(16) .
C58 C91 1.525(17) .
C59 H59 0.9500 .
C59 C60 1.403(17) .
C60 H60 0.9500 .
C61 C62 1.380(16) .
C61 C66 1.379(16) .
C62 H62 0.9500 .
C62 C63 1.379(17) .
C63 H63 0.9500 .
C63 C64 1.374(17) .
C64 C65 1.365(16) .
C64 C92 1.539(18) .
C65 H65 0.9500 .
C65 C66 1.395(16) .
C66 H66 0.9500 .
C67 C68 1.392(16) .
C67 C72 1.388(16) .
C68 H68 0.9500 .
C68 C69 1.372(16) .
C69 H69 0.9500 .
C69 C70 1.385(16) .
C70 C71 1.392(16) .
C70 C93 1.510(16) .
C71 H71 0.9500 .
C71 C72 1.391(16) .
C72 H72 0.9500 .
C73 C74 1.375(16) .
C73 C78 1.365(16) .
C74 H74 0.9500 .
C74 C75 1.376(16) .
C75 H75 0.9500 .
C75 C76 1.362(16) .
C76 C77 1.388(17) .
C76 C94 1.518(17) .
C77 H77 0.9500 .
C77 C78 1.389(18) .
C78 H78 0.9500 .
C79 C80 1.381(16) .
C79 C84 1.384(16) .
C80 H80 0.9500 .
C80 C81 1.378(16) .
C81 H81 0.9500 .
C81 C82 1.392(17) .
C82 C83 1.373(16) .
C82 C95 1.496(17) .
C83 H83 0.9500 .
C83 C84 1.380(17) .
C84 H84 0.9500 .
C85 C86 1.389(16) .
C85 C90 1.374(16) .
C86 H86 0.9500 .
C86 C87 1.386(16) .
C87 H87 0.9500 .
C87 C88 1.380(16) .
C88 C89 1.376(16) .
C88 C96 1.523(16) .
C89 H89 0.9500 .
C89 C90 1.387(16) .
C90 H90 0.9500 .
O1S C1S 1.246(13) .
O2S C6S 1.148(18) .
O3S C11S 1.243(14) .
O4S C16S 1.261(16) .
O5S C21S 1.113(19) .
O6S C26S 1.17(2) .
N1S C1S 1.324(15) .
N1S C2S 1.469(16) .
N1S C4S 1.452(16) .
N2S C6S 1.34(2) .
N2S C7S 1.401(18) .
N2S C9S 1.59(3) .
N3S C11S 1.324(15) .
N3S C12S 1.459(18) .
N3S C14S 1.449(16) .
N4S C16S 1.313(17) .
N4S C17S 1.454(17) .
N4S C19S 1.467(19) .
N5S C21S 1.40(2) .
N5S C22S 1.44(2) .
N5S C24S 1.55(3) .
N6S C26S 1.33(2) .
N6S C27S 1.449(2) .
N6S C29S 1.41(3) .
C1S H1S 0.9500 .
C2S H2SA 0.9900 .
C2S H2SB 0.9900 .
C2S C3S 1.523(19) .
C3S H3SA 0.9800 .
C3S H3SB 0.9800 .
C3S H3SC 0.9800 .
C4S H4SA 0.9900 .
C4S H4SB 0.9900 .
C4S C5S 1.503(19) .
C5S H5SA 0.9800 .
C5S H5SB 0.9800 .
C5S H5SC 0.9800 .
C6S H6S 0.9500 .
C7S H7SA 0.9900 .
C7S H7SB 0.9900 .
C7S C8S 1.51(2) .
C8S H8SA 0.9800 .
C8S H8SB 0.9800 .
C8S H8SC 0.9800 .
C9S H9SA 0.9900 .
C9S H9SB 0.9900 .
C9S C10S 1.38(3) .
C10S H10A 0.9800 .
C10S H10B 0.9800 .
C10S H10C 0.9800 .
C11S H11S 0.9500 .
C12S H12A 0.9900 .
C12S H12B 0.9900 .
C12S C13S 1.48(2) .
C13S H13A 0.9800 .
C13S H13B 0.9800 .
C13S H13C 0.9800 .
C14S H14A 0.9900 .
C14S H14B 0.9900 .
C14S C15S 1.55(2) .
C15S H15A 0.9800 .
C15S H15B 0.9800 .
C15S H15C 0.9800 .
C16S H16S 0.9500 .
C17S H17A 0.9900 .
C17S H17B 0.9900 .
C17S C18S 1.506(19) .
C18S H18A 0.9800 .
C18S H18B 0.9800 .
C18S H18C 0.9800 .
C19S H19A 0.9900 .
C19S H19B 0.9900 .
C19S C20S 1.48(2) .
C20S H20A 0.9800 .
C20S H20B 0.9800 .
C20S H20C 0.9800 .
C21S H21S 0.9500 .
C22S H22A 0.9900 .
C22S H22B 0.9900 .
C22S C23S 1.57(2) .
C23S H23A 0.9800 .
C23S H23B 0.9800 .
C23S H23C 0.9800 .
C24S H24A 0.9900 .
C24S H24B 0.9900 .
C24S C25S 1.56(3) .
C25S H25A 0.9800 .
C25S H25B 0.9800 .
C25S H25C 0.9800 .
C26S H26S 0.9500 .
C27S H27A 0.9900 .
C27S H27B 0.9900 .
C27S C28S 1.50(2) .
C28S H28A 0.9800 .
C28S H28B 0.9800 .
C28S H28C 0.9800 .
C29S H29A 0.9900 .
C29S H29B 0.9900 .
C29S C30S 1.68(4) .
C30S H30A 0.9800 .
C30S H30B 0.9800 .
C30S H30C 0.9800 .
O1W Cu3 2.242(7) 2_455
O1W H1WA 0.8500(11) .
O1W H1WB 0.8500(11) .
O2W H2WA 0.8500(11) .
O2W H2WB 0.8500(11) .
O3W H3WA 0.8500(11) .
O3W H3WB 0.8500(11) .
O4W H4WA 0.8500(11) .
O4W H4WB 0.8500(11) .

loop_
_geom_torsion_atom_site_label_1
_geom_torsion_atom_site_label_2
_geom_torsion_atom_site_label_3
_geom_torsion_atom_site_label_4
_geom_torsion
_geom_torsion_site_symmetry_1
Cu1 O1 C43 O2 20.9(15) .
Cu1 O1 C43 C10 -155.7(7) .
Cu1 O4 C44 O3 26.6(15) 2_565
Cu1 O4 C44 C16 -153.7(7) 2_565
Cu1 O24 C96 O23 2.6(16) .
Cu1 O24 C96 C88 -179.8(7) .
Cu1 O1S C1S N1S 163.4(8) .
Cu2 O5 C45 O6 -15.7(19) .
Cu2 O5 C45 C22 163.3(7) .
Cu2 O19 C94 O20 3.4(19) 1_666
Cu2 O19 C94 C76 -177.7(7) 1_666
Cu2 O22 C95 O21 -23.3(19) 2_565
Cu2 O22 C95 C82 156.1(8) 2_565
Cu2 O2S C6S N2S 170.7(16) .
Cu3 O7 C46 O8 -3.3(13) .
Cu3 O7 C46 C28 172.3(8) .
Cu3 O10 C47 O9 -19.2(15) 2_445
Cu3 O10 C47 C34 160.9(7) 2_445
Cu3 O17 C93 O18 51.3(14) 1_666
Cu3 O17 C93 C70 -128.7(8) 1_666
Cu3 O3S C11S N3S 169.8(8) .
Cu4 O11 C48 O12 21.9(19) .
Cu4 O11 C48 C40 -161.2(8) .
Cu4 O14 C91 O13 -38.0(16) .
Cu4 O14 C91 C58 141.2(8) .
Cu4 O16 C92 O15 13.0(15) 2_556
Cu4 O16 C92 C64 -165.2(8) 2_556
Cu4 O4S C16S N4S 162.5(10) .
Cu5 O8 C46 O7 -45(2) 1_444
Cu5 O8 C46 C28 139.7(14) 1_444
Cu5 O9 C47 O10 -13.3(17) 2_556
Cu5 O9 C47 C34 166.6(7) 2_556
Cu5 O18 C93 O17 -10.1(18) .
Cu5 O18 C93 C70 169.9(7) .
Cu5 O5S C21S N5S 177.7(13) .
Cu6 O6 C45 O5 28.1(16) 1_444
Cu6 O6 C45 C22 -150.9(7) 1_444
Cu6 O20 C94 O19 -0.3(17) .
Cu6 O20 C94 C76 -179.1(7) .
Cu6 O21 C95 O22 32.5(16) 2_676
Cu6 O21 C95 C82 -146.9(8) 2_676
Cu6 O6S C26S N6S 147.5(16) .
C1 C2 C3 C4 1.9(17) .
C1 C2 C3 C19 -177.8(10) .
C1 C2 C13 C14 -81.2(14) .
C1 C2 C13 C18 99.6(13) .
C1 C6 C37 C38 110.5(13) .
C1 C6 C37 C42 -70.6(15) .
C1 C7 C8 C9 -178.1(11) .
C1 C7 C12 C11 179.7(11) .
C2 C1 C6 C5 -4.7(16) .
C2 C1 C6 C37 176.2(10) .
C2 C1 C7 C8 96.9(14) .
C2 C1 C7 C12 -83.0(15) .
C2 C3 C4 C5 -2.3(16) .
C2 C3 C4 C25 179.9(10) .
C2 C3 C19 C20 -79.0(15) .
C2 C3 C19 C24 102.6(13) .
C2 C13 C14 C15 -179.2(11) .
C2 C13 C18 C17 -179.3(11) .
C3 C2 C13 C14 95.9(13) .
C3 C2 C13 C18 -83.3(15) .
C3 C4 C5 C6 -0.8(16) .
C3 C4 C5 C31 -179.4(10) .
C3 C4 C25 C26 -71.4(14) .
C3 C4 C25 C30 105.3(13) .
C3 C19 C20 C21 -178.7(11) .
C3 C19 C24 C23 -179.9(11) .
C4 C3 C19 C20 101.3(13) .
C4 C3 C19 C24 -77.1(14) .
C4 C5 C6 C1 4.3(16) .
C4 C5 C6 C37 -176.6(10) .
C4 C5 C31 C32 -71.0(14) .
C4 C5 C31 C36 108.7(12) .
C4 C25 C26 C27 177.5(10) .
C4 C25 C30 C29 -174.2(11) .
C5 C4 C25 C26 110.8(12) .
C5 C4 C25 C30 -72.5(15) .
C5 C6 C37 C38 -68.7(16) .
C5 C6 C37 C42 110.3(13) .
C5 C31 C32 C33 -179.9(11) .
C5 C31 C36 C35 -178.9(10) .
C6 C1 C2 C3 1.6(16) .
C6 C1 C2 C13 178.6(10) .
C6 C1 C7 C8 -85.2(14) .
C6 C1 C7 C12 94.8(14) .
C6 C5 C31 C32 110.4(13) .
C6 C5 C31 C36 -69.9(15) .
C6 C37 C38 C39 178.9(11) .
C6 C37 C42 C41 178.9(12) .
C7 C1 C2 C3 179.5(10) .
C7 C1 C2 C13 -3.5(16) .
C7 C1 C6 C5 177.5(10) .
C7 C1 C6 C37 -1.7(16) .
C7 C8 C9 C10 -3.0(18) .
C8 C7 C12 C11 -0.2(18) .
C8 C9 C10 C11 2.3(17) .
C8 C9 C10 C43 178.0(11) .
C9 C10 C11 C12 -0.6(18) .
C9 C10 C43 O1 2.6(16) .
C9 C10 C43 O2 -174.3(11) .
C10 C11 C12 C7 -0.4(19) .
C11 C10 C43 O1 178.2(10) .
C11 C10 C43 O2 1.3(16) .
C12 C7 C8 C9 1.9(18) .
C13 C2 C3 C4 -175.1(10) .
C13 C2 C3 C19 5.2(16) .
C13 C14 C15 C16 0.3(19) .
C14 C13 C18 C17 1.5(18) .
C14 C15 C16 C17 -2.1(18) .
C14 C15 C16 C44 -177.9(11) .
C15 C16 C17 C18 3.6(18) .
C15 C16 C44 O3 0.2(16) .
C15 C16 C44 O4 -179.6(10) .
C16 C17 C18 C13 -3.4(18) .
C17 C16 C44 O3 -175.5(11) .
C17 C16 C44 O4 4.8(16) .
C18 C13 C14 C15 0.0(18) .
C19 C3 C4 C5 177.4(10) .
C19 C3 C4 C25 -0.3(15) .
C19 C20 C21 C22 -1.7(19) .
C20 C19 C24 C23 1.6(18) .
C20 C21 C22 C23 2.1(19) .
C20 C21 C22 C45 -174.9(11) .
C21 C22 C23 C24 -0.7(19) .
C21 C22 C45 O5 -11.2(16) .
C21 C22 C45 O6 167.9(11) .
C22 C23 C24 C19 -1.2(19) .
C23 C22 C45 O5 171.8(11) .
C23 C22 C45 O6 -9.1(16) .
C24 C19 C20 C21 -0.2(18) .
C25 C4 C5 C6 177.0(10) .
C25 C4 C5 C31 -1.6(15) .
C25 C26 C27 C28 -4.0(17) .
C26 C25 C30 C29 2.5(17) .
C26 C27 C28 C29 4.1(17) .
C26 C27 C28 C46 -172.9(10) .
C27 C28 C29 C30 -0.9(17) .
C27 C28 C46 O7 -25.5(15) .
C27 C28 C46 O8 150.4(10) .
C28 C29 C30 C25 -2.5(17) .
C29 C28 C46 O7 157.5(10) .
C29 C28 C46 O8 -26.5(15) .
C30 C25 C26 C27 0.7(17) .
C31 C5 C6 C1 -177.1(10) .
C31 C5 C6 C37 2.0(16) .
C31 C32 C33 C34 -1.9(18) .
C32 C31 C36 C35 0.8(17) .
C32 C33 C34 C35 2.2(17) .
C32 C33 C34 C47 -177.3(10) .
C33 C34 C35 C36 -1.0(17) .
C33 C34 C47 O9 -21.8(15) .
C33 C34 C47 O10 158.1(10) .
C34 C35 C36 C31 -0.5(17) .
C35 C34 C47 O9 158.7(10) .
C35 C34 C47 O10 -21.4(15) .
C36 C31 C32 C33 0.4(17) .
C37 C38 C39 C40 0.2(19) .
C38 C37 C42 C41 -2(2) .
C38 C39 C40 C41 1.8(19) .
C38 C39 C40 C48 175.8(12) .
C39 C40 C41 C42 -4(2) .
C39 C40 C48 O11 9.4(18) .
C39 C40 C48 O12 -173.5(13) .
C40 C41 C42 C37 4(2) .
C41 C40 C48 O11 -176.3(11) .
C41 C40 C48 O12 0.8(19) .
C42 C37 C38 C39 0.0(19) .
C43 C10 C11 C12 -176.4(11) .
C44 C16 C17 C18 179.2(11) .
C45 C22 C23 C24 176.2(11) .
C46 C28 C29 C30 176.1(10) .
C47 C34 C35 C36 178.5(10) .
C48 C40 C41 C42 -178.1(12) .
C49 C50 C51 C52 0.5(16) .
C49 C50 C51 C67 176.9(10) .
C49 C50 C61 C62 -62.3(15) .
C49 C50 C61 C66 118.9(12) .
C49 C54 C85 C86 105.6(13) .
C49 C54 C85 C90 -69.5(15) .
C49 C55 C56 C57 -177.9(10) .
C49 C55 C60 C59 177.4(11) .
C50 C49 C54 C53 -2.3(17) .
C50 C49 C54 C85 -176.6(10) .
C50 C49 C55 C56 119.0(12) .
C50 C49 C55 C60 -57.8(15) .
C50 C51 C52 C53 -0.1(17) .
C50 C51 C52 C73 173.0(10) .
C50 C51 C67 C68 -72.8(15) .
C50 C51 C67 C72 103.5(13) .
C50 C61 C62 C63 -176.5(11) .
C50 C61 C66 C65 175.5(10) .
C51 C50 C61 C62 112.3(13) .
C51 C50 C61 C66 -66.4(15) .
C51 C52 C53 C54 -1.5(16) .
C51 C52 C53 C79 -179.4(10) .
C51 C52 C73 C74 -88.4(14) .
C51 C52 C73 C78 94.0(14) .
C51 C67 C68 C69 176.6(11) .
C51 C67 C72 C71 -177.2(10) .
C52 C51 C67 C68 103.6(13) .
C52 C51 C67 C72 -80.0(14) .
C52 C53 C54 C49 2.7(16) .
C52 C53 C54 C85 176.9(10) .
C52 C53 C79 C80 -79.5(14) .
C52 C53 C79 C84 101.3(13) .
C52 C73 C74 C75 -173.6(11) .
C52 C73 C78 C77 176.2(12) .
C53 C52 C73 C74 84.9(14) .
C53 C52 C73 C78 -92.8(14) .
C53 C54 C85 C86 -68.7(15) .
C53 C54 C85 C90 116.3(13) .
C53 C79 C80 C81 -179.8(10) .
C53 C79 C84 C83 -178.1(10) .
C54 C49 C50 C51 0.7(16) .
C54 C49 C50 C61 175.4(10) .
C54 C49 C55 C56 -59.3(15) .
C54 C49 C55 C60 123.9(12) .
C54 C53 C79 C80 102.6(13) .
C54 C53 C79 C84 -76.6(14) .
C54 C85 C86 C87 -173.7(11) .
C54 C85 C90 C89 174.9(11) .
C55 C49 C50 C51 -177.7(10) .
C55 C49 C50 C61 -2.9(16) .
C55 C49 C54 C53 176.0(10) .
C55 C49 C54 C85 1.8(16) .
C55 C56 C57 C58 0.5(17) .
C56 C55 C60 C59 0.6(18) .
C56 C57 C58 C59 0.5(18) .
C56 C57 C58 C91 176.8(10) .
C57 C58 C59 C60 -1.0(17) .
C57 C58 C91 O13 -3.7(16) .
C57 C58 C91 O14 177.0(11) .
C58 C59 C60 C55 0.4(18) .
C59 C58 C91 O13 172.5(11) .
C59 C58 C91 O14 -6.8(17) .
C60 C55 C56 C57 -1.1(17) .
C61 C50 C51 C52 -174.2(10) .
C61 C50 C51 C67 2.1(16) .
C61 C62 C63 C64 0.3(18) .
C62 C61 C66 C65 -3.3(17) .
C62 C63 C64 C65 -1.9(18) .
C62 C63 C64 C92 179.6(11) .
C63 C64 C65 C66 0.8(17) .
C63 C64 C92 O15 12.5(18) .
C63 C64 C92 O16 -169.1(11) .
C64 C65 C66 C61 1.8(17) .
C65 C64 C92 O15 -166.0(12) .
C65 C64 C92 O16 12.5(17) .
C66 C61 C62 C63 2.3(17) .
C67 C51 C52 C53 -176.5(10) .
C67 C51 C52 C73 -3.3(16) .
C67 C68 C69 C70 0.2(18) .
C68 C67 C72 C71 -0.8(17) .
C68 C69 C70 C71 0.1(17) .
C68 C69 C70 C93 175.9(11) .
C69 C70 C71 C72 -0.6(17) .
C69 C70 C93 O17 13.0(16) .
C69 C70 C93 O18 -166.9(10) .
C70 C71 C72 C67 1.0(17) .
C71 C70 C93 O17 -171.2(10) .
C71 C70 C93 O18 8.9(15) .
C72 C67 C68 C69 0.2(17) .
C73 C52 C53 C54 -174.8(10) .
C73 C52 C53 C79 7.3(16) .
C73 C74 C75 C76 -4.3(18) .
C74 C73 C78 C77 -1.5(19) .
C74 C75 C76 C77 1.7(17) .
C74 C75 C76 C94 179.2(11) .
C75 C76 C77 C78 0.8(19) .
C75 C76 C94 O19 1.2(16) .
C75 C76 C94 O20 -179.8(10) .
C76 C77 C78 C73 -1(2) .
C77 C76 C94 O19 178.6(11) .
C77 C76 C94 O20 -2.4(16) .
C78 C73 C74 C75 4.2(17) .
C79 C53 C54 C49 -179.4(10) .
C79 C53 C54 C85 -5.2(16) .
C79 C80 C81 C82 -1.0(17) .
C80 C79 C84 C83 2.7(17) .
C80 C81 C82 C83 0.5(17) .
C80 C81 C82 C95 176.7(11) .
C81 C82 C83 C84 1.7(18) .
C81 C82 C95 O21 -10.6(17) .
C81 C82 C95 O22 169.9(11) .
C82 C83 C84 C79 -3.3(18) .
C83 C82 C95 O21 165.5(11) .
C83 C82 C95 O22 -14.0(17) .
C84 C79 C80 C81 -0.6(17) .
C85 C86 C87 C88 -1.6(18) .
C86 C85 C90 C89 -0.1(17) .
C86 C87 C88 C89 0.1(18) .
C86 C87 C88 C96 179.8(11) .
C87 C88 C89 C90 1.3(17) .
C87 C88 C96 O23 -7.3(16) .
C87 C88 C96 O24 174.8(10) .
C88 C89 C90 C85 -1.3(17) .
C89 C88 C96 O23 172.4(11) .
C89 C88 C96 O24 -5.5(16) .
C90 C85 C86 C87 1.6(17) .
C91 C58 C59 C60 -177.2(11) .
C92 C64 C65 C66 179.3(10) .
C93 C70 C71 C72 -176.4(10) .
C94 C76 C77 C78 -176.7(12) .
C95 C82 C83 C84 -174.5(11) .
C96 C88 C89 C90 -178.3(10) .
C1S N1S C2S C3S -77.0(15) .
C1S N1S C4S C5S 116.4(13) .
C2S N1S C1S O1S -4.0(17) .
C2S N1S C4S C5S -62.7(15) .
C4S N1S C1S O1S 176.8(11) .
C4S N1S C2S C3S 102.2(14) .
C6S N2S C7S C8S -78(2) .
C6S N2S C9S C10S 110(2) .
C7S N2S C6S O2S -3(3) .
C7S N2S C9S C10S -88(2) .
C9S N2S C6S O2S 159(2) .
C9S N2S C7S C8S 120.6(18) .
C11S N3S C12S C13S -76.0(16) .
C11S N3S C14S C15S 121.4(13) .
C12S N3S C11S O3S 1.3(18) .
C12S N3S C14S C15S -62.9(17) .
C14S N3S C11S O3S 177.0(11) .
C14S N3S C12S C13S 108.2(15) .
C16S N4S C17S C18S -75.6(17) .
C16S N4S C19S C20S 108.7(16) .
C17S N4S C16S O4S -6(2) .
C17S N4S C19S C20S -68.6(17) .
C19S N4S C16S O4S 176.5(13) .
C19S N4S C17S C18S 101.6(15) .
C21S N5S C22S C23S -99.5(18) .
C21S N5S C24S C25S 138.5(18) .
C22S N5S C21S O5S 0(3) .
C22S N5S C24S C25S -66(2) .
C24S N5S C21S O5S 156.8(18) .
C24S N5S C22S C23S 106.8(19) .
C26S N6S C27S C28S -80(2) .
C26S N6S C29S C30S 119(2) .
C27S N6S C26S O6S -3(3) .
C27S N6S C29S C30S -69(2) .
C29S N6S C26S O6S 169(2) .
C29S N6S C27S C28S 108(2) .
